data_7043829
loop_
_publ_author_name
'JIN, GENG BANG'
'Malliakas, Christos D.'
'Lin, Jian'

_publ_section_title
;
 Thorium Copper Phosphides: More Diverse Metal--Phosphorus and
 Phosphorus--Phosphorus Interactions than U analogues
;
_journal_name_full 'Dalton Trans.'
_journal_paper_doi 10.1039/C7DT02145C
_journal_year 2017
_chemical_formula_moiety 'Th Cu P2'
_chemical_formula_sum 'Cu P2 Th'
_chemical_formula_weight 357.52
_chemical_name_common 'thorium copper(I) diphosphide'
_space_group_crystal_system orthorhombic
_space_group_IT_number 71
_space_group_name_Hall '-I 2 2'
_space_group_name_H-M_alt 'I m m m'
_symmetry_space_group_name_Hall '-I 2 2'
_symmetry_space_group_name_H-M 'I m m m'
_audit_creation_method SHELXL-2014/7
_cell_angle_alpha 90
_cell_angle_beta 90
_cell_angle_gamma 90
_cell_formula_units_Z 4
_cell_length_a 4.0259(10)
_cell_length_b 5.5982(13)
_cell_length_c 13.863(3)
_cell_measurement_reflns_used 2545
_cell_measurement_temperature 100(2)
_cell_measurement_theta_max 32.80
_cell_measurement_theta_min 2.94
_cell_volume 312.44(13)
_computing_cell_refinement 'Bruker SAINT'
_computing_data_collection 'Bruker APEX2'
_computing_data_reduction 'Bruker SAINT'
_computing_molecular_graphics 'CrystalMaker for Windows ver. 2.5.2 (2011)'
_computing_publication_material 'Bruker SHELXTL'
_computing_structure_refinement 'SHELXL-2014/7 (Sheldrick, 2014)'
_computing_structure_solution 'SHELXS-97 (Sheldrick 2008)'
_diffrn_ambient_temperature 100(2)
_diffrn_measured_fraction_theta_full 1.000
_diffrn_measured_fraction_theta_max 0.989
_diffrn_measurement_device_type 'Bruker APEX-II CCD'
_diffrn_measurement_method '\f and \w scans'
_diffrn_radiation_type MoK\a
_diffrn_radiation_wavelength 0.71073
_diffrn_reflns_av_R_equivalents 0.0271
_diffrn_reflns_av_unetI/netI 0.0165
_diffrn_reflns_Laue_measured_fraction_full 1.000
_diffrn_reflns_Laue_measured_fraction_max 0.989
_diffrn_reflns_limit_h_max 5
_diffrn_reflns_limit_h_min -6
_diffrn_reflns_limit_k_max 8
_diffrn_reflns_limit_k_min -8
_diffrn_reflns_limit_l_max 20
_diffrn_reflns_limit_l_min -20
_diffrn_reflns_number 2675
_diffrn_reflns_point_group_measured_fraction_full 1.000
_diffrn_reflns_point_group_measured_fraction_max 0.989
_diffrn_reflns_theta_full 25.242
_diffrn_reflns_theta_max 32.796
_diffrn_reflns_theta_min 2.939
_diffrn_source 'fine-focus sealed tube'
_exptl_absorpt_coefficient_mu 55.052
_exptl_absorpt_correction_T_max 0.041
_exptl_absorpt_correction_T_min 0.006
_exptl_absorpt_correction_type multi-scan
_exptl_absorpt_process_details SADABS
_exptl_crystal_colour black
_exptl_crystal_density_diffrn 7.601
_exptl_crystal_density_meas ?
_exptl_crystal_density_method 'not measured'
_exptl_crystal_description prism
_exptl_crystal_F_000 596
_exptl_crystal_size_max 0.130
_exptl_crystal_size_mid 0.082
_exptl_crystal_size_min 0.058
_refine_diff_density_max 1.516
_refine_diff_density_min -3.549
_refine_diff_density_rms 0.362
_refine_ls_extinction_coef 0.0013(2)
_refine_ls_extinction_expression Fc^*^=kFc[1+0.001xFc^2^\l^3^/sin(2\q)]^-1/4^
_refine_ls_extinction_method 'SHELXL-2014/7 (Sheldrick 2014'
_refine_ls_goodness_of_fit_ref 1.368
_refine_ls_hydrogen_treatment undef
_refine_ls_matrix_type full
_refine_ls_number_parameters 20
_refine_ls_number_reflns 360
_refine_ls_number_restraints 0
_refine_ls_restrained_S_all 1.368
_refine_ls_R_factor_all 0.0164
_refine_ls_R_factor_gt 0.0164
_refine_ls_shift/su_max 0.000
_refine_ls_shift/su_mean 0.000
_refine_ls_structure_factor_coef Fsqd
_refine_ls_weighting_details 'w=1/[\s^2^(Fo^2^)+11.7273P] where P=(Fo^2^+2Fc^2^)/3'
_refine_ls_weighting_scheme calc
_refine_ls_wR_factor_gt 0.0458
_refine_ls_wR_factor_ref 0.0458
_reflns_Friedel_coverage 0.000
_reflns_number_gt 360
_reflns_number_total 360
_reflns_threshold_expression 'I > 2\s(I)'
_cod_data_source_file c7dt02145c2.cif
_cod_data_source_block compound1
_cod_depositor_comments
;
The following automatic conversions were performed:

'_exptl_crystal_density_meas' value 'not measured' was changed to '?'
- the value is perceived as not measured.

Automatic conversion script
Id: cif_fix_values 4973 2017-02-22 13:04:09Z antanas 
;
_cod_original_cell_volume 312.43(13)
_cod_database_code 7043829
_shelx_shelxl_version_number 2014/7
_shelx_space_group_comment
;
The symmetry employed for this shelxl refinement is uniquely defined
by the following loop, which should always be used as a source of
symmetry information in preference to the above space-group names.
They are only intended as comments.
;
_shelx_estimated_absorpt_t_min 0.4725
_shelx_estimated_absorpt_t_max 0.7465

loop_
_space_group_symop_operation_xyz
'x, y, z'
'-x, -y, z'
'-x, y, -z'
'x, -y, -z'
'x+1/2, y+1/2, z+1/2'
'-x+1/2, -y+1/2, z+1/2'
'-x+1/2, y+1/2, -z+1/2'
'x+1/2, -y+1/2, -z+1/2'
'-x, -y, -z'
'x, y, -z'
'x, -y, z'
'-x, y, z'
'-x+1/2, -y+1/2, -z+1/2'
'x+1/2, y+1/2, -z+1/2'
'x+1/2, -y+1/2, z+1/2'
'-x+1/2, y+1/2, z+1/2'

loop_
_atom_site_label
_atom_site_type_symbol
_atom_site_fract_x
_atom_site_fract_y
_atom_site_fract_z
_atom_site_U_iso_or_equiv
_atom_site_adp_type
_atom_site_occupancy
_atom_site_site_symmetry_order
_atom_site_calc_flag
_atom_site_refinement_flags_posn
_atom_site_refinement_flags_adp
_atom_site_refinement_flags_occupancy
Th1 Th 0.0000 0.0000 0.35260(2) 0.00652(13) Uani 1 4 d S T P
Cu1 Cu 0.0000 0.0000 0.11803(9) 0.0089(2) Uani 1 4 d S T P
P1 P 0.0655(8) 0.3044(6) 0.0000 0.0078(9) Uani 0.5 2 d S T P
P2 P 0.5000 0.0000 0.20339(18) 0.0077(4) Uani 1 4 d S T P

loop_
_atom_site_aniso_label
_atom_site_aniso_U_11
_atom_site_aniso_U_22
_atom_site_aniso_U_33
_atom_site_aniso_U_23
_atom_site_aniso_U_13
_atom_site_aniso_U_12
Th1 0.00888(19) 0.00512(17) 0.00556(18) 0.000 0.000 0.000
Cu1 0.0104(6) 0.0090(5) 0.0073(5) 0.000 0.000 0.000
P1 0.011(3) 0.0057(11) 0.0071(11) 0.000 0.000 -0.0020(10)
P2 0.0104(11) 0.0053(9) 0.0074(10) 0.000 0.000 0.000

loop_
_atom_type_symbol
_atom_type_description
_atom_type_scat_dispersion_real
_atom_type_scat_dispersion_imag
_atom_type_scat_source
P P 0.1023 0.0942 'International Tables Vol C Tables 4.2.6.8 and 6.1.1.4'
Cu Cu 0.3201 1.2651 'International Tables Vol C Tables 4.2.6.8 and 6.1.1.4'
Th Th -7.2400 8.8979 'International Tables Vol C Tables 4.2.6.8 and 6.1.1.4'

loop_
_geom_angle_atom_site_label_1
_geom_angle_atom_site_label_2
_geom_angle_atom_site_label_3
_geom_angle
_geom_angle_site_symmetry_1
_geom_angle_site_symmetry_3
P2 Th1 P2 88.44(7) 1_455 .
P2 Th1 P1 157.57(7) 1_455 13
P2 Th1 P1 94.83(6) . 13
P2 Th1 P1 157.57(7) 1_455 7_545
P2 Th1 P1 94.83(6) . 7_545
P1 Th1 P1 44.29(13) 13 7_545
P2 Th1 P1 94.83(6) 1_455 15_455
P2 Th1 P1 157.57(7) . 15_455
P1 Th1 P1 74.08(11) 13 15_455
P1 Th1 P1 90.57(9) 7_545 15_455
P2 Th1 P1 94.83(6) 1_455 5_445
P2 Th1 P1 157.57(7) . 5_445
P1 Th1 P1 90.57(9) 13 5_445
P1 Th1 P1 74.08(11) 7_545 5_445
P1 Th1 P1 44.29(13) 15_455 5_445
P2 Th1 P2 78.96(3) 1_455 13_545
P2 Th1 P2 78.96(3) . 13_545
P1 Th1 P2 123.45(7) 13 13_545
P1 Th1 P2 79.91(7) 7_545 13_545
P1 Th1 P2 123.45(7) 15_455 13_545
P1 Th1 P2 79.91(7) 5_445 13_545
P2 Th1 P2 78.96(3) 1_455 13
P2 Th1 P2 78.96(3) . 13
P1 Th1 P2 79.91(7) 13 13
P1 Th1 P2 123.45(7) 7_545 13
P1 Th1 P2 79.91(7) 15_455 13
P1 Th1 P2 123.45(7) 5_445 13
P2 Th1 P2 149.00(10) 13_545 13
P2 Th1 P1 159.95(6) 1_455 15
P2 Th1 P1 87.82(5) . 15
P1 Th1 P1 7.44(9) 13 15
P1 Th1 P1 42.48(12) 7_545 15
P1 Th1 P1 81.52(5) 15_455 15
P1 Th1 P1 96.12(5) 5_445 15
P2 Th1 P1 119.52(7) 13_545 15
P2 Th1 P1 80.99(7) 13 15
P2 Th1 P1 159.95(6) 1_455 5_545
P2 Th1 P1 87.82(5) . 5_545
P1 Th1 P1 42.48(12) 13 5_545
P1 Th1 P1 7.44(9) 7_545 5_545
P1 Th1 P1 96.12(5) 15_455 5_545
P1 Th1 P1 81.52(4) 5_445 5_545
P2 Th1 P1 80.99(7) 13_545 5_545
P2 Th1 P1 119.52(7) 13 5_545
P1 Th1 P1 39.38(12) 15 5_545
P2 Th1 P1 87.82(5) 1_455 7_445
P2 Th1 P1 159.95(6) . 7_445
P1 Th1 P1 96.12(5) 13 7_445
P1 Th1 P1 81.52(4) 7_545 7_445
P1 Th1 P1 42.48(12) 15_455 7_445
P1 Th1 P1 7.44(9) 5_445 7_445
P2 Th1 P1 80.99(7) 13_545 7_445
P2 Th1 P1 119.52(7) 13 7_445
P1 Th1 P1 102.06(8) 15 7_445
P1 Th1 P1 88.96(9) 5_545 7_445
P2 Th1 P1 87.82(5) 1_455 13_455
P2 Th1 P1 159.95(6) . 13_455
P1 Th1 P1 81.52(4) 13 13_455
P1 Th1 P1 96.12(5) 7_545 13_455
P1 Th1 P1 7.44(9) 15_455 13_455
P1 Th1 P1 42.48(12) 5_445 13_455
P2 Th1 P1 119.52(7) 13_545 13_455
P2 Th1 P1 80.99(7) 13 13_455
P1 Th1 P1 88.96(9) 15 13_455
P1 Th1 P1 102.06(8) 5_545 13_455
P1 Th1 P1 39.38(12) 7_445 13_455
P2 Th1 Cu1 44.22(4) 1_455 .
P2 Th1 Cu1 44.22(4) . .
P1 Th1 Cu1 134.72(5) 13 .
P1 Th1 Cu1 134.72(5) 7_545 .
P1 Th1 Cu1 134.72(5) 15_455 .
P1 Th1 Cu1 134.72(5) 5_445 .
P2 Th1 Cu1 74.50(5) 13_545 .
P2 Th1 Cu1 74.50(5) 13 .
P1 Th1 Cu1 128.97(4) 15 .
P1 Th1 Cu1 128.97(4) 5_545 .
P1 Th1 Cu1 128.97(4) 7_445 .
P1 Th1 Cu1 128.97(4) 13_455 .
P2 Th1 Cu1 119.24(2) 1_455 13
P2 Th1 Cu1 71.32(3) . 13
P1 Th1 Cu1 42.63(6) 13 13
P1 Th1 Cu1 82.65(7) 7_545 13
P1 Th1 Cu1 87.87(7) 15_455 13
P1 Th1 Cu1 124.80(6) 5_445 13
P2 Th1 Cu1 143.929(14) 13_545 13
P2 Th1 Cu1 41.79(3) 13 13
P1 Th1 Cu1 41.26(5) 15 13
P1 Th1 Cu1 77.97(6) 5_545 13
P1 Th1 Cu1 127.17(5) 7_445 13
P1 Th1 Cu1 93.49(6) 13_455 13
Cu1 Th1 Cu1 96.74(2) . 13
P2 Th1 Cu1 71.32(3) 1_455 13_445
P2 Th1 Cu1 119.24(2) . 13_445
P1 Th1 Cu1 124.80(6) 13 13_445
P1 Th1 Cu1 87.87(7) 7_545 13_445
P1 Th1 Cu1 82.65(7) 15_455 13_445
P1 Th1 Cu1 42.63(6) 5_445 13_445
P2 Th1 Cu1 41.79(3) 13_545 13_445
P2 Th1 Cu1 143.929(14) 13 13_445
P1 Th1 Cu1 127.17(5) 15 13_445
P1 Th1 Cu1 93.49(6) 5_545 13_445
P1 Th1 Cu1 41.26(5) 7_445 13_445
P1 Th1 Cu1 77.97(6) 13_455 13_445
Cu1 Th1 Cu1 96.74(2) . 13_445
Cu1 Th1 Cu1 166.53(4) 13 13_445
P2 Th1 Cu1 71.32(3) 1_455 13_455
P2 Th1 Cu1 119.24(2) . 13_455
P1 Th1 Cu1 87.87(7) 13 13_455
P1 Th1 Cu1 124.80(6) 7_545 13_455
P1 Th1 Cu1 42.63(6) 15_455 13_455
P1 Th1 Cu1 82.65(7) 5_445 13_455
P2 Th1 Cu1 143.929(14) 13_545 13_455
P2 Th1 Cu1 41.79(3) 13 13_455
P1 Th1 Cu1 93.49(6) 15 13_455
P1 Th1 Cu1 127.17(5) 5_545 13_455
P1 Th1 Cu1 77.97(6) 7_445 13_455
P1 Th1 Cu1 41.26(5) 13_455 13_455
Cu1 Th1 Cu1 96.74(2) . 13_455
Cu1 Th1 Cu1 70.875(18) 13 13_455
Cu1 Th1 Cu1 107.464(19) 13_445 13_455
P2 Th1 Cu1 119.24(2) 1_455 13_545
P2 Th1 Cu1 71.32(3) . 13_545
P1 Th1 Cu1 82.65(7) 13 13_545
P1 Th1 Cu1 42.63(6) 7_545 13_545
P1 Th1 Cu1 124.80(6) 15_455 13_545
P1 Th1 Cu1 87.87(7) 5_445 13_545
P2 Th1 Cu1 41.79(3) 13_545 13_545
P2 Th1 Cu1 143.929(14) 13 13_545
P1 Th1 Cu1 77.97(6) 15 13_545
P1 Th1 Cu1 41.26(5) 5_545 13_545
P1 Th1 Cu1 93.49(6) 7_445 13_545
P1 Th1 Cu1 127.17(5) 13_455 13_545
Cu1 Th1 Cu1 96.74(2) . 13_545
Cu1 Th1 Cu1 107.464(19) 13 13_545
Cu1 Th1 Cu1 70.875(18) 13_445 13_545
Cu1 Th1 Cu1 166.53(4) 13_455 13_545
P2 Th1 Th1 134.22(4) 1_455 1_655
P2 Th1 Th1 45.78(4) . 1_655
P1 Th1 Th1 52.96(5) 13 1_655
P1 Th1 Th1 52.96(6) 7_545 1_655
P1 Th1 Th1 127.04(6) 15_455 1_655
P1 Th1 Th1 127.04(6) 5_445 1_655
P2 Th1 Th1 90.0 13_545 1_655
P2 Th1 Th1 90.0 13 1_655
P1 Th1 Th1 45.52(5) 15 1_655
P1 Th1 Th1 45.52(5) 5_545 1_655
P1 Th1 Th1 134.48(5) 7_445 1_655
P1 Th1 Th1 134.48(5) 13_455 1_655
Cu1 Th1 Th1 90.0 . 1_655
Cu1 Th1 Th1 54.562(9) 13 1_655
Cu1 Th1 Th1 125.438(9) 13_445 1_655
Cu1 Th1 Th1 125.438(9) 13_455 1_655
Cu1 Th1 Th1 54.562(9) 13_545 1_655
P2 Th1 Th1 45.78(4) 1_455 1_455
P2 Th1 Th1 134.22(4) . 1_455
P1 Th1 Th1 127.04(5) 13 1_455
P1 Th1 Th1 127.04(6) 7_545 1_455
P1 Th1 Th1 52.96(6) 15_455 1_455
P1 Th1 Th1 52.96(6) 5_445 1_455
P2 Th1 Th1 90.0 13_545 1_455
P2 Th1 Th1 90.0 13 1_455
P1 Th1 Th1 134.48(5) 15 1_455
P1 Th1 Th1 134.48(5) 5_545 1_455
P1 Th1 Th1 45.52(5) 7_445 1_455
P1 Th1 Th1 45.52(5) 13_455 1_455
Cu1 Th1 Th1 90.0 . 1_455
Cu1 Th1 Th1 125.438(9) 13 1_455
Cu1 Th1 Th1 54.562(9) 13_445 1_455
Cu1 Th1 Th1 54.562(9) 13_455 1_455
Cu1 Th1 Th1 125.438(9) 13_545 1_455
Th1 Th1 Th1 180.0 1_655 1_455
P2 Th1 Th1 135.78(4) 1_455 9_556
P2 Th1 Th1 135.78(4) . 9_556
P1 Th1 Th1 45.28(5) 13 9_556
P1 Th1 Th1 45.28(5) 7_545 9_556
P1 Th1 Th1 45.28(5) 15_455 9_556
P1 Th1 Th1 45.28(5) 5_445 9_556
P2 Th1 Th1 105.50(5) 13_545 9_556
P2 Th1 Th1 105.50(5) 13 9_556
P1 Th1 Th1 51.03(4) 15 9_556
P1 Th1 Th1 51.03(4) 5_545 9_556
P1 Th1 Th1 51.03(4) 7_445 9_556
P1 Th1 Th1 51.03(4) 13_455 9_556
Cu1 Th1 Th1 180.0 . 9_556
Cu1 Th1 Th1 83.26(2) 13 9_556
Cu1 Th1 Th1 83.26(2) 13_445 9_556
Cu1 Th1 Th1 83.26(2) 13_455 9_556
Cu1 Th1 Th1 83.26(2) 13_545 9_556
Th1 Th1 Th1 90.0 1_655 9_556
Th1 Th1 Th1 90.0 1_455 9_556
P2 Th1 Th1 39.631(11) 1_455 13_445
P2 Th1 Th1 81.84(3) . 13_445
P1 Th1 Th1 162.77(7) 13 13_445
P1 Th1 Th1 118.88(7) 7_545 13_445
P1 Th1 Th1 114.37(6) 15_455 13_445
P1 Th1 Th1 86.59(5) 5_445 13_445
P2 Th1 Th1 39.33(3) 13_545 13_445
P2 Th1 Th1 115.68(5) 13 13_445
P1 Th1 Th1 157.94(6) 15 13_445
P1 Th1 Th1 120.32(6) 5_545 13_445
P1 Th1 Th1 82.74(4) 7_445 13_445
P1 Th1 Th1 107.20(5) 13_455 13_445
Cu1 Th1 Th1 50.476(11) . 13_445
Cu1 Th1 Th1 147.21(2) 13 13_445
Cu1 Th1 Th1 46.26(2) 13_445 13_445
Cu1 Th1 Th1 108.57(2) 13_455 13_445
Cu1 Th1 Th1 80.26(2) 13_545 13_445
Th1 Th1 Th1 116.767(8) 1_655 13_445
Th1 Th1 Th1 63.234(8) 1_455 13_445
Th1 Th1 Th1 129.524(10) 9_556 13_445
P2 Th1 Th1 81.84(3) 1_455 13_545
P2 Th1 Th1 39.631(11) . 13_545
P1 Th1 Th1 114.37(6) 13 13_545
P1 Th1 Th1 86.59(5) 7_545 13_545
P1 Th1 Th1 162.77(7) 15_455 13_545
P1 Th1 Th1 118.88(7) 5_445 13_545
P2 Th1 Th1 39.33(3) 13_545 13_545
P2 Th1 Th1 115.68(5) 13 13_545
P1 Th1 Th1 107.20(5) 15 13_545
P1 Th1 Th1 82.74(4) 5_545 13_545
P1 Th1 Th1 120.32(6) 7_445 13_545
P1 Th1 Th1 157.94(6) 13_455 13_545
Cu1 Th1 Th1 50.476(11) . 13_545
Cu1 Th1 Th1 108.568(19) 13 13_545
Cu1 Th1 Th1 80.26(2) 13_445 13_545
Cu1 Th1 Th1 147.21(2) 13_455 13_545
Cu1 Th1 Th1 46.26(2) 13_545 13_545
Th1 Th1 Th1 63.234(7) 1_655 13_545
Th1 Th1 Th1 116.766(7) 1_455 13_545
Th1 Th1 Th1 129.524(10) 9_556 13_545
Th1 Th1 Th1 53.532(15) 13_445 13_545
P2 Th1 Th1 81.84(3) 1_455 13
P2 Th1 Th1 39.631(11) . 13
P1 Th1 Th1 86.59(5) 13 13
P1 Th1 Th1 114.37(6) 7_545 13
P1 Th1 Th1 118.88(6) 15_455 13
P1 Th1 Th1 162.77(7) 5_445 13
P2 Th1 Th1 115.68(5) 13_545 13
P2 Th1 Th1 39.33(3) 13 13
P1 Th1 Th1 82.74(4) 15 13
P1 Th1 Th1 107.20(5) 5_545 13
P1 Th1 Th1 157.94(6) 7_445 13
P1 Th1 Th1 120.32(6) 13_455 13
Cu1 Th1 Th1 50.476(10) . 13
Cu1 Th1 Th1 46.26(2) 13 13
Cu1 Th1 Th1 147.21(2) 13_445 13
Cu1 Th1 Th1 80.26(2) 13_455 13
Cu1 Th1 Th1 108.568(19) 13_545 13
Th1 Th1 Th1 63.234(8) 1_655 13
Th1 Th1 Th1 116.767(7) 1_455 13
Th1 Th1 Th1 129.524(10) 9_556 13
Th1 Th1 Th1 100.95(2) 13_445 13
Th1 Th1 Th1 77.546(19) 13_545 13
P2 Th1 Th1 39.631(11) 1_455 13_455
P2 Th1 Th1 81.84(3) . 13_455
P1 Th1 Th1 118.88(6) 13 13_455
P1 Th1 Th1 162.77(7) 7_545 13_455
P1 Th1 Th1 86.59(5) 15_455 13_455
P1 Th1 Th1 114.37(6) 5_445 13_455
P2 Th1 Th1 115.68(5) 13_545 13_455
P2 Th1 Th1 39.33(3) 13 13_455
P1 Th1 Th1 120.32(6) 15 13_455
P1 Th1 Th1 157.94(6) 5_545 13_455
P1 Th1 Th1 107.20(5) 7_445 13_455
P1 Th1 Th1 82.74(4) 13_455 13_455
Cu1 Th1 Th1 50.476(10) . 13_455
Cu1 Th1 Th1 80.26(2) 13 13_455
Cu1 Th1 Th1 108.57(2) 13_445 13_455
Cu1 Th1 Th1 46.26(2) 13_455 13_455
Cu1 Th1 Th1 147.21(2) 13_545 13_455
Th1 Th1 Th1 116.767(7) 1_655 13_455
Th1 Th1 Th1 63.234(8) 1_455 13_455
Th1 Th1 Th1 129.524(10) 9_556 13_455
Th1 Th1 Th1 77.546(19) 13_445 13_455
Th1 Th1 Th1 100.95(2) 13_545 13_455
Th1 Th1 Th1 53.532(15) 13 13_455
P2 Th1 P2 47.34(5) 1_455 13_445
P2 Th1 P2 116.971(15) . 13_445
P1 Th1 P2 144.20(5) 13 13_445
P1 Th1 P2 112.70(7) 7_545 13_445
P1 Th1 P2 80.45(7) 15_455 13_445
P1 Th1 P2 53.77(5) 5_445 13_445
P2 Th1 P2 54.189(11) 13_545 13_445
P2 Th1 P2 120.10(3) 13 13_445
P1 Th1 P2 148.93(5) 15 13_445
P1 Th1 P2 118.46(6) 5_545 13_445
P1 Th1 P2 48.71(5) 7_445 13_445
P1 Th1 P2 73.75(6) 13_455 13_445
Cu1 Th1 P2 81.01(3) . 13_445
Cu1 Th1 P2 160.586(4) 13 13_445
Cu1 Th1 P2 24.98(2) 13_445 13_445
Cu1 Th1 P2 90.157(19) 13_455 13_445
Cu1 Th1 P2 91.945(19) 13_545 13_445
Th1 Th1 P2 144.189(11) 1_655 13_445
Th1 Th1 P2 35.811(11) 1_455 13_445
Th1 Th1 P2 98.99(3) 9_556 13_445
Th1 Th1 P2 35.13(3) 13_445 13_445
Th1 Th1 P2 84.99(2) 13_545 13_445
Th1 Th1 P2 128.23(3) 13 13_445
Th1 Th1 P2 83.59(2) 13_455 13_445
P2 Th1 P2 116.972(15) 1_455 13_655
P2 Th1 P2 47.34(5) . 13_655
P1 Th1 P2 53.77(5) 13 13_655
P1 Th1 P2 80.45(7) 7_545 13_655
P1 Th1 P2 112.70(7) 15_455 13_655
P1 Th1 P2 144.20(5) 5_445 13_655
P2 Th1 P2 120.10(3) 13_545 13_655
P2 Th1 P2 54.189(11) 13 13_655
P1 Th1 P2 48.71(5) 15 13_655
P1 Th1 P2 73.75(6) 5_545 13_655
P1 Th1 P2 148.93(5) 7_445 13_655
P1 Th1 P2 118.46(6) 13_455 13_655
Cu1 Th1 P2 81.01(3) . 13_655
Cu1 Th1 P2 24.98(2) 13 13_655
Cu1 Th1 P2 160.586(4) 13_445 13_655
Cu1 Th1 P2 91.945(19) 13_455 13_655
Cu1 Th1 P2 90.157(19) 13_545 13_655
Th1 Th1 P2 35.811(11) 1_655 13_655
Th1 Th1 P2 144.189(11) 1_455 13_655
Th1 Th1 P2 98.99(3) 9_556 13_655
Th1 Th1 P2 128.23(3) 13_445 13_655
Th1 Th1 P2 83.59(2) 13_545 13_655
Th1 Th1 P2 35.13(3) 13 13_655
Th1 Th1 P2 84.99(2) 13_455 13_655
P2 Th1 P2 162.01(6) 13_445 13_655
P2 Th1 P2 47.34(5) 1_455 13_455
P2 Th1 P2 116.971(14) . 13_455
P1 Th1 P2 112.70(7) 13 13_455
P1 Th1 P2 144.20(5) 7_545 13_455
P1 Th1 P2 53.77(5) 15_455 13_455
P1 Th1 P2 80.45(7) 5_445 13_455
P2 Th1 P2 120.10(3) 13_545 13_455
P2 Th1 P2 54.189(11) 13 13_455
P1 Th1 P2 118.46(6) 15 13_455
P1 Th1 P2 148.93(5) 5_545 13_455
P1 Th1 P2 73.75(6) 7_445 13_455
P1 Th1 P2 48.71(5) 13_455 13_455
Cu1 Th1 P2 81.01(3) . 13_455
Cu1 Th1 P2 91.945(19) 13 13_455
Cu1 Th1 P2 90.157(19) 13_445 13_455
Cu1 Th1 P2 24.98(2) 13_455 13_455
Cu1 Th1 P2 160.586(4) 13_545 13_455
Th1 Th1 P2 144.189(11) 1_655 13_455
Th1 Th1 P2 35.811(11) 1_455 13_455
Th1 Th1 P2 98.99(3) 9_556 13_455
Th1 Th1 P2 83.59(2) 13_445 13_455
Th1 Th1 P2 128.23(3) 13_545 13_455
Th1 Th1 P2 84.99(2) 13 13_455
Th1 Th1 P2 35.13(3) 13_455 13_455
P2 Th1 P2 68.643(19) 13_445 13_455
P2 Th1 P2 108.38(2) 13_655 13_455
P2 Th1 P2 116.971(14) 1_455 13_645
P2 Th1 P2 47.34(5) . 13_645
P1 Th1 P2 80.45(7) 13 13_645
P1 Th1 P2 53.77(5) 7_545 13_645
P1 Th1 P2 144.20(5) 15_455 13_645
P1 Th1 P2 112.70(7) 5_445 13_645
P2 Th1 P2 54.189(11) 13_545 13_645
P2 Th1 P2 120.10(3) 13 13_645
P1 Th1 P2 73.75(6) 15 13_645
P1 Th1 P2 48.71(5) 5_545 13_645
P1 Th1 P2 118.46(6) 7_445 13_645
P1 Th1 P2 148.93(5) 13_455 13_645
Cu1 Th1 P2 81.01(3) . 13_645
Cu1 Th1 P2 90.157(19) 13 13_645
Cu1 Th1 P2 91.945(19) 13_445 13_645
Cu1 Th1 P2 160.586(4) 13_455 13_645
Cu1 Th1 P2 24.98(2) 13_545 13_645
Th1 Th1 P2 35.811(11) 1_655 13_645
Th1 Th1 P2 144.189(11) 1_455 13_645
Th1 Th1 P2 98.99(3) 9_556 13_645
Th1 Th1 P2 84.99(2) 13_445 13_645
Th1 Th1 P2 35.13(3) 13_545 13_645
Th1 Th1 P2 83.59(2) 13 13_645
Th1 Th1 P2 128.23(3) 13_455 13_645
P2 Th1 P2 108.38(2) 13_445 13_645
P2 Th1 P2 68.643(19) 13_655 13_645
P2 Th1 P2 162.01(6) 13_455 13_645
P2 Th1 Cu1 143.261(16) 1_455 5
P2 Th1 Cu1 104.15(3) . 5
P1 Th1 Cu1 15.60(6) 13 5
P1 Th1 Cu1 57.00(6) 7_545 5
P1 Th1 Cu1 61.17(6) 15_455 5
P1 Th1 Cu1 86.35(5) 5_445 5
P2 Th1 Cu1 136.88(4) 13_545 5
P2 Th1 Cu1 70.13(5) 13 5
P1 Th1 Cu1 22.23(5) 15 5
P1 Th1 Cu1 56.52(5) 5_545 5
P1 Th1 Cu1 90.45(5) 7_445 5
P1 Th1 Cu1 68.51(5) 13_455 5
Cu1 Th1 Cu1 136.863(13) . 5
Cu1 Th1 Cu1 40.13(3) 13 5
Cu1 Th1 Cu1 126.401(17) 13_445 5
Cu1 Th1 Cu1 72.44(2) 13_455 5
Cu1 Th1 Cu1 97.499(19) 13_545 5
Th1 Th1 Cu1 66.471(8) 1_655 5
Th1 Th1 Cu1 113.528(8) 1_455 5
Th1 Th1 Cu1 43.137(13) 9_556 5
Th1 Th1 Cu1 172.662(13) 13_445 5
Th1 Th1 Cu1 129.216(14) 13_545 5
Th1 Th1 Cu1 86.39(2) 13 5
Th1 Th1 Cu1 107.250(18) 13_455 5
P2 Th1 Cu1 138.66(3) 13_445 5
P2 Th1 Cu1 58.49(3) 13_655 5
P2 Th1 Cu1 97.17(2) 13_455 5
P2 Th1 Cu1 95.93(3) 13_645 5
P2 Th1 Cu1 104.15(3) 1_455 5_455
P2 Th1 Cu1 143.261(15) . 5_455
P1 Th1 Cu1 61.17(6) 13 5_455
P1 Th1 Cu1 86.35(5) 7_545 5_455
P1 Th1 Cu1 15.60(7) 15_455 5_455
P1 Th1 Cu1 57.00(6) 5_445 5_455
P2 Th1 Cu1 136.88(4) 13_545 5_455
P2 Th1 Cu1 70.13(5) 13 5_455
P1 Th1 Cu1 68.51(5) 15 5_455
P1 Th1 Cu1 90.45(4) 5_545 5_455
P1 Th1 Cu1 56.52(6) 7_445 5_455
P1 Th1 Cu1 22.23(5) 13_455 5_455
Cu1 Th1 Cu1 136.863(13) . 5_455
Cu1 Th1 Cu1 72.44(2) 13 5_455
Cu1 Th1 Cu1 97.499(19) 13_445 5_455
Cu1 Th1 Cu1 40.13(3) 13_455 5_455
Cu1 Th1 Cu1 126.401(17) 13_545 5_455
Th1 Th1 Cu1 113.528(8) 1_655 5_455
Th1 Th1 Cu1 66.471(8) 1_455 5_455
Th1 Th1 Cu1 43.137(13) 9_556 5_455
Th1 Th1 Cu1 129.216(14) 13_445 5_455
Th1 Th1 Cu1 172.662(13) 13_545 5_455
Th1 Th1 Cu1 107.250(18) 13 5_455
Th1 Th1 Cu1 86.39(2) 13_455 5_455
P2 Th1 Cu1 95.93(2) 13_445 5_455
P2 Th1 Cu1 97.17(2) 13_655 5_455
P2 Th1 Cu1 58.49(3) 13_455 5_455
P2 Th1 Cu1 138.66(3) 13_645 5_455
Cu1 Th1 Cu1 47.057(16) 5 5_455
P2 Th1 Cu1 143.261(15) 1_455 5_545
P2 Th1 Cu1 104.15(3) . 5_545
P1 Th1 Cu1 57.00(6) 13 5_545
P1 Th1 Cu1 15.60(7) 7_545 5_545
P1 Th1 Cu1 86.35(5) 15_455 5_545
P1 Th1 Cu1 61.17(6) 5_445 5_545
P2 Th1 Cu1 70.13(5) 13_545 5_545
P2 Th1 Cu1 136.88(4) 13 5_545
P1 Th1 Cu1 56.52(6) 15 5_545
P1 Th1 Cu1 22.23(5) 5_545 5_545
P1 Th1 Cu1 68.51(5) 7_445 5_545
P1 Th1 Cu1 90.45(4) 13_455 5_545
Cu1 Th1 Cu1 136.863(13) . 5_545
Cu1 Th1 Cu1 97.499(19) 13 5_545
Cu1 Th1 Cu1 72.44(2) 13_445 5_545
Cu1 Th1 Cu1 126.401(17) 13_455 5_545
Cu1 Th1 Cu1 40.13(3) 13_545 5_545
Th1 Th1 Cu1 66.471(8) 1_655 5_545
Th1 Th1 Cu1 113.528(8) 1_455 5_545
Th1 Th1 Cu1 43.137(13) 9_556 5_545
Th1 Th1 Cu1 107.250(17) 13_445 5_545
Th1 Th1 Cu1 86.39(2) 13_545 5_545
Th1 Th1 Cu1 129.216(14) 13 5_545
Th1 Th1 Cu1 172.662(13) 13_455 5_545
P2 Th1 Cu1 97.17(2) 13_445 5_545
P2 Th1 Cu1 95.93(3) 13_655 5_545
P2 Th1 Cu1 138.66(3) 13_455 5_545
P2 Th1 Cu1 58.49(3) 13_645 5_545
Cu1 Th1 Cu1 67.44(2) 5 5_545
Cu1 Th1 Cu1 86.27(3) 5_455 5_545
P2 Th1 Cu1 104.15(3) 1_455 5_445
P2 Th1 Cu1 143.261(15) . 5_445
P1 Th1 Cu1 86.35(5) 13 5_445
P1 Th1 Cu1 61.17(6) 7_545 5_445
P1 Th1 Cu1 57.00(6) 15_455 5_445
P1 Th1 Cu1 15.60(6) 5_445 5_445
P2 Th1 Cu1 70.13(5) 13_545 5_445
P2 Th1 Cu1 136.88(4) 13 5_445
P1 Th1 Cu1 90.45(4) 15 5_445
P1 Th1 Cu1 68.51(5) 5_545 5_445
P1 Th1 Cu1 22.23(5) 7_445 5_445
P1 Th1 Cu1 56.52(6) 13_455 5_445
Cu1 Th1 Cu1 136.863(13) . 5_445
Cu1 Th1 Cu1 126.401(17) 13 5_445
Cu1 Th1 Cu1 40.13(3) 13_445 5_445
Cu1 Th1 Cu1 97.499(19) 13_455 5_445
Cu1 Th1 Cu1 72.44(2) 13_545 5_445
Th1 Th1 Cu1 113.528(8) 1_655 5_445
Th1 Th1 Cu1 66.471(8) 1_455 5_445
Th1 Th1 Cu1 43.137(13) 9_556 5_445
Th1 Th1 Cu1 86.39(2) 13_445 5_445
Th1 Th1 Cu1 107.250(18) 13_545 5_445
Th1 Th1 Cu1 172.662(13) 13 5_445
Th1 Th1 Cu1 129.216(14) 13_455 5_445
P2 Th1 Cu1 58.49(3) 13_445 5_445
P2 Th1 Cu1 138.66(3) 13_655 5_445
P2 Th1 Cu1 95.93(3) 13_455 5_445
P2 Th1 Cu1 97.17(2) 13_645 5_445
Cu1 Th1 Cu1 86.27(3) 5 5_445
Cu1 Th1 Cu1 67.44(2) 5_455 5_445
Cu1 Th1 Cu1 47.057(16) 5_545 5_445
P2 Th1 Cu1 6.85(4) 1_455 1_455
P2 Th1 Cu1 95.29(4) . 1_455
P1 Th1 Cu1 155.60(7) 13 1_455
P1 Th1 Cu1 155.60(7) 7_545 1_455
P1 Th1 Cu1 88.48(5) 15_455 1_455
P1 Th1 Cu1 88.48(5) 5_445 1_455
P2 Th1 Cu1 80.33(3) 13_545 1_455
P2 Th1 Cu1 80.33(3) 13 1_455
P1 Th1 Cu1 160.09(6) 15 1_455
P1 Th1 Cu1 160.09(6) 5_545 1_455
P1 Th1 Cu1 81.38(4) 7_445 1_455
P1 Th1 Cu1 81.38(4) 13_455 1_455
Cu1 Th1 Cu1 51.072(15) . 1_455
Cu1 Th1 Cu1 121.652(14) 13 1_455
Cu1 Th1 Cu1 67.83(2) 13_445 1_455
Cu1 Th1 Cu1 67.83(2) 13_455 1_455
Cu1 Th1 Cu1 121.652(14) 13_545 1_455
Th1 Th1 Cu1 141.072(15) 1_655 1_455
Th1 Th1 Cu1 38.928(15) 1_455 1_455
Th1 Th1 Cu1 128.928(15) 9_556 1_455
Th1 Th1 Cu1 41.390(9) 13_445 1_455
Th1 Th1 Cu1 87.160(18) 13_545 1_455
Th1 Th1 Cu1 87.161(18) 13 1_455
Th1 Th1 Cu1 41.390(9) 13_455 1_455
P2 Th1 Cu1 43.19(2) 13_445 1_455
P2 Th1 Cu1 122.18(3) 13_655 1_455
P2 Th1 Cu1 43.19(2) 13_455 1_455
P2 Th1 Cu1 122.18(3) 13_645 1_455
Cu1 Th1 Cu1 140.270(7) 5 1_455
Cu1 Th1 Cu1 98.509(15) 5_455 1_455
Cu1 Th1 Cu1 140.270(8) 5_545 1_455
Cu1 Th1 Cu1 98.509(15) 5_445 1_455
P2 Th1 Cu1 95.29(4) 1_455 1_655
P2 Th1 Cu1 6.85(4) . 1_655
P1 Th1 Cu1 88.48(5) 13 1_655
P1 Th1 Cu1 88.48(5) 7_545 1_655
P1 Th1 Cu1 155.60(7) 15_455 1_655
P1 Th1 Cu1 155.60(7) 5_445 1_655
P2 Th1 Cu1 80.33(3) 13_545 1_655
P2 Th1 Cu1 80.33(3) 13 1_655
P1 Th1 Cu1 81.38(4) 15 1_655
P1 Th1 Cu1 81.38(4) 5_545 1_655
P1 Th1 Cu1 160.09(6) 7_445 1_655
P1 Th1 Cu1 160.09(6) 13_455 1_655
Cu1 Th1 Cu1 51.072(15) . 1_655
Cu1 Th1 Cu1 67.83(2) 13 1_655
Cu1 Th1 Cu1 121.652(14) 13_445 1_655
Cu1 Th1 Cu1 121.652(14) 13_455 1_655
Cu1 Th1 Cu1 67.83(2) 13_545 1_655
Th1 Th1 Cu1 38.928(15) 1_655 1_655
Th1 Th1 Cu1 141.072(15) 1_455 1_655
Th1 Th1 Cu1 128.928(15) 9_556 1_655
Th1 Th1 Cu1 87.161(18) 13_445 1_655
Th1 Th1 Cu1 41.390(9) 13_545 1_655
Th1 Th1 Cu1 41.390(9) 13 1_655
Th1 Th1 Cu1 87.161(18) 13_455 1_655
P2 Th1 Cu1 122.18(3) 13_445 1_655
P2 Th1 Cu1 43.19(2) 13_655 1_655
P2 Th1 Cu1 122.18(3) 13_455 1_655
P2 Th1 Cu1 43.19(2) 13_645 1_655
Cu1 Th1 Cu1 98.509(15) 5 1_655
Cu1 Th1 Cu1 140.270(8) 5_455 1_655
Cu1 Th1 Cu1 98.509(15) 5_545 1_655
Cu1 Th1 Cu1 140.270(8) 5_445 1_655
Cu1 Th1 Cu1 102.14(3) 1_455 1_655
P2 Th1 P1 44.66(5) 1_455 9
P2 Th1 P1 50.18(5) . 9
P1 Th1 P1 144.89(8) 13 9
P1 Th1 P1 124.76(5) 7_545 9
P1 Th1 P1 139.186(18) 15_455 9
P1 Th1 P1 120.59(2) 5_445 9
P2 Th1 P1 55.33(6) 13_545 9
P2 Th1 P1 93.72(6) 13 9
P1 Th1 P1 137.689(10) 15 9
P1 Th1 P1 121.193(18) 5_545 9
P1 Th1 P1 116.53(6) 7_445 9
P1 Th1 P1 131.93(8) 13_455 9
Cu1 Th1 P1 19.43(4) . 9
Cu1 Th1 P1 113.90(4) 13 9
Cu1 Th1 P1 79.40(4) 13_445 9
Cu1 Th1 P1 110.26(4) 13_455 9
Cu1 Th1 P1 82.82(4) 13_545 9
Th1 Th1 P1 92.92(4) 1_655 9
Th1 Th1 P1 87.09(4) 1_455 9
Th1 Th1 P1 160.57(4) 9_556 9
Th1 Th1 P1 34.01(4) 13_445 9
Th1 Th1 P1 38.45(4) 13_545 9
Th1 Th1 P1 68.20(4) 13 9
Th1 Th1 P1 65.35(4) 13_455 9
P2 Th1 P1 68.03(4) 13_445 9
P2 Th1 P1 94.54(5) 13_655 9
P2 Th1 P1 89.81(5) 13_455 9
P2 Th1 P1 73.05(5) 13_645 9
Cu1 Th1 P1 153.00(4) 5 9
Cu1 Th1 P1 148.25(4) 5_455 9
Cu1 Th1 P1 121.73(4) 5_545 9
Cu1 Th1 P1 119.03(4) 5_445 9
Cu1 Th1 P1 50.79(4) 1_455 9
Cu1 Th1 P1 56.43(4) 1_655 9
P2 Th1 P1 50.18(5) 1_455 11
P2 Th1 P1 44.66(5) . 11
P1 Th1 P1 139.186(18) 13 11
P1 Th1 P1 120.59(2) 7_545 11
P1 Th1 P1 144.89(8) 15_455 11
P1 Th1 P1 124.76(5) 5_445 11
P2 Th1 P1 55.33(6) 13_545 11
P2 Th1 P1 93.72(6) 13 11
P1 Th1 P1 131.93(8) 15 11
P1 Th1 P1 116.53(5) 5_545 11
P1 Th1 P1 121.193(18) 7_445 11
P1 Th1 P1 137.689(10) 13_455 11
Cu1 Th1 P1 19.43(4) . 11
Cu1 Th1 P1 110.26(4) 13 11
Cu1 Th1 P1 82.82(4) 13_445 11
Cu1 Th1 P1 113.90(4) 13_455 11
Cu1 Th1 P1 79.40(4) 13_545 11
Th1 Th1 P1 87.09(4) 1_655 11
Th1 Th1 P1 92.92(4) 1_455 11
Th1 Th1 P1 160.57(4) 9_556 11
Th1 Th1 P1 38.45(4) 13_445 11
Th1 Th1 P1 34.01(4) 13_545 11
Th1 Th1 P1 65.35(4) 13 11
Th1 Th1 P1 68.20(4) 13_455 11
P2 Th1 P1 73.05(5) 13_445 11
P2 Th1 P1 89.81(5) 13_655 11
P2 Th1 P1 94.54(5) 13_455 11
P2 Th1 P1 68.03(4) 13_645 11
Cu1 Th1 P1 148.25(4) 5 11
Cu1 Th1 P1 153.00(4) 5_455 11
Cu1 Th1 P1 119.03(4) 5_545 11
Cu1 Th1 P1 121.73(4) 5_445 11
Cu1 Th1 P1 56.43(4) 1_455 11
Cu1 Th1 P1 50.79(4) 1_655 11
P1 Th1 P1 5.83(7) 9 11
P2 Th1 P1 44.66(5) 1_455 3
P2 Th1 P1 50.18(5) . 3
P1 Th1 P1 124.76(5) 13 3
P1 Th1 P1 144.89(8) 7_545 3
P1 Th1 P1 120.59(2) 15_455 3
P1 Th1 P1 139.186(18) 5_445 3
P2 Th1 P1 93.72(6) 13_545 3
P2 Th1 P1 55.33(6) 13 3
P1 Th1 P1 121.193(18) 15 3
P1 Th1 P1 137.689(10) 5_545 3
P1 Th1 P1 131.93(8) 7_445 3
P1 Th1 P1 116.53(5) 13_455 3
Cu1 Th1 P1 19.43(4) . 3
Cu1 Th1 P1 82.82(4) 13 3
Cu1 Th1 P1 110.26(4) 13_445 3
Cu1 Th1 P1 79.40(4) 13_455 3
Cu1 Th1 P1 113.90(4) 13_545 3
Th1 Th1 P1 92.92(4) 1_655 3
Th1 Th1 P1 87.09(4) 1_455 3
Th1 Th1 P1 160.57(4) 9_556 3
Th1 Th1 P1 65.35(4) 13_445 3
Th1 Th1 P1 68.20(4) 13_545 3
Th1 Th1 P1 38.45(4) 13 3
Th1 Th1 P1 34.01(4) 13_455 3
P2 Th1 P1 89.81(5) 13_445 3
P2 Th1 P1 73.05(5) 13_655 3
P2 Th1 P1 68.03(4) 13_455 3
P2 Th1 P1 94.54(5) 13_645 3
Cu1 Th1 P1 121.73(4) 5 3
Cu1 Th1 P1 119.03(4) 5_455 3
Cu1 Th1 P1 153.00(4) 5_545 3
Cu1 Th1 P1 148.25(4) 5_445 3
Cu1 Th1 P1 50.79(4) 1_455 3
Cu1 Th1 P1 56.43(4) 1_655 3
P1 Th1 P1 38.39(7) 9 3
P1 Th1 P1 38.87(7) 11 3
P2 Th1 P1 50.18(5) 1_455 .
P2 Th1 P1 44.66(5) . .
P1 Th1 P1 120.59(2) 13 .
P1 Th1 P1 139.186(18) 7_545 .
P1 Th1 P1 124.76(5) 15_455 .
P1 Th1 P1 144.89(8) 5_445 .
P2 Th1 P1 93.72(6) 13_545 .
P2 Th1 P1 55.33(6) 13 .
P1 Th1 P1 116.53(5) 15 .
P1 Th1 P1 131.93(8) 5_545 .
P1 Th1 P1 137.689(11) 7_445 .
P1 Th1 P1 121.192(18) 13_455 .
Cu1 Th1 P1 19.43(4) . .
Cu1 Th1 P1 79.40(4) 13 .
Cu1 Th1 P1 113.90(4) 13_445 .
Cu1 Th1 P1 82.82(4) 13_455 .
Cu1 Th1 P1 110.26(4) 13_545 .
Th1 Th1 P1 87.09(4) 1_655 .
Th1 Th1 P1 92.92(4) 1_455 .
Th1 Th1 P1 160.57(4) 9_556 .
Th1 Th1 P1 68.20(4) 13_445 .
Th1 Th1 P1 65.35(4) 13_545 .
Th1 Th1 P1 34.01(4) 13 .
Th1 Th1 P1 38.45(4) 13_455 .
P2 Th1 P1 94.54(5) 13_445 .
P2 Th1 P1 68.03(4) 13_655 .
P2 Th1 P1 73.05(5) 13_455 .
P2 Th1 P1 89.81(5) 13_645 .
Cu1 Th1 P1 119.03(4) 5 .
Cu1 Th1 P1 121.73(4) 5_455 .
Cu1 Th1 P1 148.25(4) 5_545 .
Cu1 Th1 P1 153.00(4) 5_445 .
Cu1 Th1 P1 56.43(4) 1_455 .
Cu1 Th1 P1 50.79(4) 1_655 .
P1 Th1 P1 38.87(7) 9 .
P1 Th1 P1 38.39(7) 11 .
P1 Th1 P1 5.83(7) 3 .
P2 Th1 P1 120.78(3) 1_455 7
P2 Th1 P1 92.67(3) . 7
P1 Th1 P1 37.00(8) 13 7
P1 Th1 P1 81.30(6) 7_545 7
P1 Th1 P1 66.62(9) 15_455 7
P1 Th1 P1 104.50(6) 5_445 7
P2 Th1 P1 158.65(4) 13_545 7
P2 Th1 P1 43.68(5) 13 7
P1 Th1 P1 39.83(8) 15 7
P1 Th1 P1 79.08(4) 5_545 7
P1 Th1 P1 106.14(5) 7_445 7
P1 Th1 P1 72.51(5) 13_455 7
Cu1 Th1 P1 112.926(17) . 7
Cu1 Th1 P1 21.37(3) 13 7
Cu1 Th1 P1 147.12(3) 13_445 7
Cu1 Th1 P1 57.01(4) 13_455 7
Cu1 Th1 P1 116.94(4) 13_545 7
Th1 Th1 P1 70.52(3) 1_655 7
Th1 Th1 P1 109.48(3) 1_455 7
Th1 Th1 P1 67.074(16) 9_556 7
Th1 Th1 P1 159.35(2) 13_445 7
Th1 Th1 P1 129.45(3) 13_545 7
Th1 Th1 P1 63.90(2) 13 7
Th1 Th1 P1 81.98(3) 13_455 7
P2 Th1 P1 144.63(4) 13_445 7
P2 Th1 P1 46.08(4) 13_655 7
P2 Th1 P1 81.22(4) 13_455 7
P2 Th1 P1 105.93(4) 13_645 7
Cu1 Th1 P1 26.63(2) 5 7
Cu1 Th1 P1 51.12(3) 5_455 7
Cu1 Th1 P1 93.39(3) 5_545 7
Cu1 Th1 P1 108.99(2) 5_445 7
Cu1 Th1 P1 120.28(3) 1_455 7
Cu1 Th1 P1 89.16(3) 1_655 7
P1 Th1 P1 131.80(3) 9 7
P1 Th1 P1 129.25(2) 11 7
P1 Th1 P1 95.85(5) 3 7
P1 Th1 P1 93.90(5) . 7
P2 Th1 P1 92.67(3) 1_455 5_455
P2 Th1 P1 120.78(3) . 5_455
P1 Th1 P1 66.62(9) 13 5_455
P1 Th1 P1 104.50(6) 7_545 5_455
P1 Th1 P1 37.00(8) 15_455 5_455
P1 Th1 P1 81.30(6) 5_445 5_455
P2 Th1 P1 158.65(4) 13_545 5_455
P2 Th1 P1 43.68(5) 13 5_455
P1 Th1 P1 72.51(5) 15 5_455
P1 Th1 P1 106.14(5) 5_545 5_455
P1 Th1 P1 79.08(4) 7_445 5_455
P1 Th1 P1 39.83(8) 13_455 5_455
Cu1 Th1 P1 112.926(17) . 5_455
Cu1 Th1 P1 57.01(4) 13 5_455
Cu1 Th1 P1 116.94(4) 13_445 5_455
Cu1 Th1 P1 21.37(3) 13_455 5_455
Cu1 Th1 P1 147.12(3) 13_545 5_455
Th1 Th1 P1 109.48(4) 1_655 5_455
Th1 Th1 P1 70.52(3) 1_455 5_455
Th1 Th1 P1 67.074(16) 9_556 5_455
Th1 Th1 P1 129.45(3) 13_445 5_455
Th1 Th1 P1 159.35(2) 13_545 5_455
Th1 Th1 P1 81.98(3) 13 5_455
Th1 Th1 P1 63.90(2) 13_455 5_455
P2 Th1 P1 105.93(4) 13_445 5_455
P2 Th1 P1 81.22(4) 13_655 5_455
P2 Th1 P1 46.08(4) 13_455 5_455
P2 Th1 P1 144.63(4) 13_645 5_455
Cu1 Th1 P1 51.12(3) 5 5_455
Cu1 Th1 P1 26.63(2) 5_455 5_455
Cu1 Th1 P1 108.99(2) 5_545 5_455
Cu1 Th1 P1 93.39(3) 5_445 5_455
Cu1 Th1 P1 89.16(3) 1_455 5_455
Cu1 Th1 P1 120.28(3) 1_655 5_455
P1 Th1 P1 129.25(2) 9 5_455
P1 Th1 P1 131.80(3) 11 5_455
P1 Th1 P1 93.90(5) 3 5_455
P1 Th1 P1 95.85(5) . 5_455
P1 Th1 P1 38.96(7) 7 5_455
P2 Cu1 P2 119.10(12) . 1_455
P2 Cu1 P1 116.38(8) . 9
P2 Cu1 P1 104.67(8) 1_455 9
P2 Cu1 P1 104.67(8) . 11
P2 Cu1 P1 116.38(8) 1_455 11
P1 Cu1 P1 12.73(15) 9 11
P2 Cu1 P1 116.38(8) . 3
P2 Cu1 P1 104.67(8) 1_455 3
P1 Cu1 P1 91.61(12) 9 3
P1 Cu1 P1 93.02(12) 11 3
P2 Cu1 P1 104.67(8) . .
P2 Cu1 P1 116.38(8) 1_455 .
P1 Cu1 P1 93.02(12) 9 .
P1 Cu1 P1 91.61(12) 11 .
P1 Cu1 P1 12.73(15) 3 .
P2 Cu1 Th1 59.55(6) . .
P2 Cu1 Th1 59.55(6) 1_455 .
P1 Cu1 Th1 133.49(6) 9 .
P1 Cu1 Th1 133.49(6) 11 .
P1 Cu1 Th1 133.49(6) 3 .
P1 Cu1 Th1 133.49(6) . .
P2 Cu1 Cu1 120.45(6) . 9
P2 Cu1 Cu1 120.45(6) 1_455 9
P1 Cu1 Cu1 46.51(6) 9 9
P1 Cu1 Cu1 46.51(6) 11 9
P1 Cu1 Cu1 46.51(6) 3 9
P1 Cu1 Cu1 46.51(6) . 9
Th1 Cu1 Cu1 180.0 . 9
P2 Cu1 Th1 55.994(16) . 13
P2 Cu1 Th1 116.13(4) 1_455 13
P1 Cu1 Th1 136.31(7) 9 13
P1 Cu1 Th1 126.48(8) 11 13
P1 Cu1 Th1 64.34(7) 3 13
P1 Cu1 Th1 55.83(6) . 13
Th1 Cu1 Th1 83.26(2) . 13
Cu1 Cu1 Th1 96.74(2) 9 13
P2 Cu1 Th1 116.13(4) . 13_445
P2 Cu1 Th1 55.994(16) 1_455 13_445
P1 Cu1 Th1 55.83(6) 9 13_445
P1 Cu1 Th1 64.34(7) 11 13_445
P1 Cu1 Th1 126.48(8) 3 13_445
P1 Cu1 Th1 136.31(7) . 13_445
Th1 Cu1 Th1 83.26(2) . 13_445
Cu1 Cu1 Th1 96.74(2) 9 13_445
Th1 Cu1 Th1 166.53(4) 13 13_445
P2 Cu1 Th1 116.13(4) . 13_455
P2 Cu1 Th1 55.994(16) 1_455 13_455
P1 Cu1 Th1 126.48(8) 9 13_455
P1 Cu1 Th1 136.31(7) 11 13_455
P1 Cu1 Th1 55.83(6) 3 13_455
P1 Cu1 Th1 64.34(7) . 13_455
Th1 Cu1 Th1 83.26(2) . 13_455
Cu1 Cu1 Th1 96.74(2) 9 13_455
Th1 Cu1 Th1 70.875(18) 13 13_455
Th1 Cu1 Th1 107.464(19) 13_445 13_455
P2 Cu1 Th1 55.994(16) . 13_545
P2 Cu1 Th1 116.13(4) 1_455 13_545
P1 Cu1 Th1 64.34(7) 9 13_545
P1 Cu1 Th1 55.83(6) 11 13_545
P1 Cu1 Th1 136.31(7) 3 13_545
P1 Cu1 Th1 126.48(8) . 13_545
Th1 Cu1 Th1 83.26(2) . 13_545
Cu1 Cu1 Th1 96.74(2) 9 13_545
Th1 Cu1 Th1 107.464(19) 13 13_545
Th1 Cu1 Th1 70.875(18) 13_445 13_545
Th1 Cu1 Th1 166.53(4) 13_455 13_545
P2 Cu1 P2 70.38(3) . 13
P2 Cu1 P2 70.38(3) 1_455 13
P1 Cu1 P2 173.22(8) 9 13
P1 Cu1 P2 173.22(8) 11 13
P1 Cu1 P2 85.35(7) 3 13
P1 Cu1 P2 85.35(7) . 13
Th1 Cu1 P2 48.51(3) . 13
Cu1 Cu1 P2 131.49(3) 9 13
Th1 Cu1 P2 47.03(2) 13 13
Th1 Cu1 P2 121.75(4) 13_445 13
Th1 Cu1 P2 47.03(2) 13_455 13
Th1 Cu1 P2 121.75(4) 13_545 13
P2 Cu1 P2 70.38(3) . 13_545
P2 Cu1 P2 70.38(3) 1_455 13_545
P1 Cu1 P2 85.35(7) 9 13_545
P1 Cu1 P2 85.35(7) 11 13_545
P1 Cu1 P2 173.22(8) 3 13_545
P1 Cu1 P2 173.22(8) . 13_545
Th1 Cu1 P2 48.51(3) . 13_545
Cu1 Cu1 P2 131.49(3) 9 13_545
Th1 Cu1 P2 121.75(4) 13 13_545
Th1 Cu1 P2 47.03(2) 13_445 13_545
Th1 Cu1 P2 121.75(4) 13_455 13_545
Th1 Cu1 P2 47.03(2) 13_545 13_545
P2 Cu1 P2 97.02(7) 13 13_545
P2 Cu1 Cu1 30.45(6) . 1_655
P2 Cu1 Cu1 149.55(6) 1_455 1_655
P1 Cu1 Cu1 96.37(8) 9 1_655
P1 Cu1 Cu1 83.63(8) 11 1_655
P1 Cu1 Cu1 96.37(8) 3 1_655
P1 Cu1 Cu1 83.63(8) . 1_655
Th1 Cu1 Cu1 90.0 . 1_655
Cu1 Cu1 Cu1 90.0 9 1_655
Th1 Cu1 Cu1 54.562(9) 13 1_655
Th1 Cu1 Cu1 125.438(9) 13_445 1_655
Th1 Cu1 Cu1 125.438(9) 13_455 1_655
Th1 Cu1 Cu1 54.562(9) 13_545 1_655
P2 Cu1 Cu1 90.0 13 1_655
P2 Cu1 Cu1 90.0 13_545 1_655
P2 Cu1 Cu1 149.55(6) . 1_455
P2 Cu1 Cu1 30.45(6) 1_455 1_455
P1 Cu1 Cu1 83.63(8) 9 1_455
P1 Cu1 Cu1 96.37(8) 11 1_455
P1 Cu1 Cu1 83.63(8) 3 1_455
P1 Cu1 Cu1 96.37(8) . 1_455
Th1 Cu1 Cu1 90.0 . 1_455
Cu1 Cu1 Cu1 90.0 9 1_455
Th1 Cu1 Cu1 125.438(9) 13 1_455
Th1 Cu1 Cu1 54.562(9) 13_445 1_455
Th1 Cu1 Cu1 54.562(9) 13_455 1_455
Th1 Cu1 Cu1 125.438(9) 13_545 1_455
P2 Cu1 Cu1 90.0 13 1_455
P2 Cu1 Cu1 90.0 13_545 1_455
Cu1 Cu1 Cu1 180.0 1_655 1_455
P2 Cu1 P1 104.46(4) . 3_545
P2 Cu1 P1 98.18(4) 1_455 3_545
P1 Cu1 P1 21.14(8) 9 3_545
P1 Cu1 P1 23.24(9) 11 3_545
P1 Cu1 P1 112.75(6) 3 3_545
P1 Cu1 P1 113.61(6) . 3_545
Th1 Cu1 P1 112.74(2) . 3_545
Cu1 Cu1 P1 67.26(2) 9 3_545
Th1 Cu1 P1 145.42(4) 13 3_545
Th1 Cu1 P1 42.89(4) 13_445 3_545
Th1 Cu1 P1 138.69(5) 13_455 3_545
Th1 Cu1 P1 48.67(4) 13_545 3_545
P2 Cu1 P1 160.97(5) 13 3_545
P2 Cu1 P1 64.34(4) 13_545 3_545
Cu1 Cu1 P1 93.57(4) 1_655 3_545
Cu1 Cu1 P1 86.43(4) 1_455 3_545
P2 Cu1 P1 98.18(4) . 1_545
P2 Cu1 P1 104.46(4) 1_455 1_545
P1 Cu1 P1 23.24(9) 9 1_545
P1 Cu1 P1 21.14(8) 11 1_545
P1 Cu1 P1 113.61(6) 3 1_545
P1 Cu1 P1 112.75(6) . 1_545
Th1 Cu1 P1 112.74(2) . 1_545
Cu1 Cu1 P1 67.26(2) 9 1_545
Th1 Cu1 P1 138.69(4) 13 1_545
Th1 Cu1 P1 48.67(4) 13_445 1_545
Th1 Cu1 P1 145.42(4) 13_455 1_545
Th1 Cu1 P1 42.89(4) 13_545 1_545
P2 Cu1 P1 160.97(5) 13 1_545
P2 Cu1 P1 64.34(4) 13_545 1_545
Cu1 Cu1 P1 86.43(4) 1_655 1_545
Cu1 Cu1 P1 93.57(4) 1_455 1_545
P1 Cu1 P1 7.14(9) 3_545 1_545
P2 Cu1 P1 98.18(4) . 11_565
P2 Cu1 P1 104.46(4) 1_455 11_565
P1 Cu1 P1 113.61(6) 9 11_565
P1 Cu1 P1 112.75(6) 11 11_565
P1 Cu1 P1 23.24(9) 3 11_565
P1 Cu1 P1 21.14(8) . 11_565
Th1 Cu1 P1 112.74(2) . 11_565
Cu1 Cu1 P1 67.26(2) 9 11_565
Th1 Cu1 P1 42.89(4) 13 11_565
Th1 Cu1 P1 145.42(4) 13_445 11_565
Th1 Cu1 P1 48.67(4) 13_455 11_565
Th1 Cu1 P1 138.69(5) 13_545 11_565
P2 Cu1 P1 64.34(4) 13 11_565
P2 Cu1 P1 160.97(5) 13_545 11_565
Cu1 Cu1 P1 86.43(4) 1_655 11_565
Cu1 Cu1 P1 93.57(4) 1_455 11_565
P1 Cu1 P1 134.51(5) 3_545 11_565
P1 Cu1 P1 133.89(5) 1_545 11_565
P2 Cu1 P1 104.46(4) . 9_565
P2 Cu1 P1 98.18(4) 1_455 9_565
P1 Cu1 P1 112.75(6) 9 9_565
P1 Cu1 P1 113.61(6) 11 9_565
P1 Cu1 P1 21.14(8) 3 9_565
P1 Cu1 P1 23.24(9) . 9_565
Th1 Cu1 P1 112.74(2) . 9_565
Cu1 Cu1 P1 67.26(2) 9 9_565
Th1 Cu1 P1 48.67(4) 13 9_565
Th1 Cu1 P1 138.69(4) 13_445 9_565
Th1 Cu1 P1 42.89(4) 13_455 9_565
Th1 Cu1 P1 145.42(4) 13_545 9_565
P2 Cu1 P1 64.34(4) 13 9_565
P2 Cu1 P1 160.97(5) 13_545 9_565
Cu1 Cu1 P1 93.57(4) 1_655 9_565
Cu1 Cu1 P1 86.43(4) 1_455 9_565
P1 Cu1 P1 133.89(5) 3_545 9_565
P1 Cu1 P1 134.51(5) 1_545 9_565
P1 Cu1 P1 7.14(9) 11_565 9_565
P2 Cu1 P1 156.45(4) . 11_455
P2 Cu1 P1 57.08(6) 1_455 11_455
P1 Cu1 P1 51.51(10) 9 11_455
P1 Cu1 P1 64.24(7) 11 11_455
P1 Cu1 P1 85.85(10) 3 11_455
P1 Cu1 P1 96.63(9) . 11_455
Th1 Cu1 P1 111.61(2) . 11_455
Cu1 Cu1 P1 68.39(2) 9 11_455
Th1 Cu1 P1 147.52(4) 13 11_455
Th1 Cu1 P1 40.79(4) 13_445 11_455
Th1 Cu1 P1 82.04(5) 13_455 11_455
Th1 Cu1 P1 103.00(5) 13_545 11_455
P2 Cu1 P1 122.10(4) 13 11_455
P2 Cu1 P1 87.51(4) 13_545 11_455
Cu1 Cu1 P1 147.87(4) 1_655 11_455
Cu1 Cu1 P1 32.13(4) 1_455 11_455
P1 Cu1 P1 56.76(8) 3_545 11_455
P1 Cu1 P1 63.73(5) 1_545 11_455
P1 Cu1 P1 105.27(6) 11_565 11_455
P1 Cu1 P1 99.08(4) 9_565 11_455
P2 Cu1 P1 57.08(6) . 3_655
P2 Cu1 P1 156.45(4) 1_455 3_655
P1 Cu1 P1 96.63(9) 9 3_655
P1 Cu1 P1 85.85(10) 11 3_655
P1 Cu1 P1 64.24(7) 3 3_655
P1 Cu1 P1 51.51(10) . 3_655
Th1 Cu1 P1 111.61(2) . 3_655
Cu1 Cu1 P1 68.39(2) 9 3_655
Th1 Cu1 P1 40.79(4) 13 3_655
Th1 Cu1 P1 147.52(4) 13_445 3_655
Th1 Cu1 P1 103.00(5) 13_455 3_655
Th1 Cu1 P1 82.04(5) 13_545 3_655
P2 Cu1 P1 87.51(4) 13 3_655
P2 Cu1 P1 122.10(4) 13_545 3_655
Cu1 Cu1 P1 32.13(4) 1_655 3_655
Cu1 Cu1 P1 147.87(4) 1_455 3_655
P1 Cu1 P1 105.27(6) 3_545 3_655
P1 Cu1 P1 99.08(4) 1_545 3_655
P1 Cu1 P1 56.76(8) 11_565 3_655
P1 Cu1 P1 63.73(5) 9_565 3_655
P1 Cu1 P1 136.78(4) 11_455 3_655
P2 Cu1 P1 156.45(4) . 1_455
P2 Cu1 P1 57.08(6) 1_455 1_455
P1 Cu1 P1 85.85(10) 9 1_455
P1 Cu1 P1 96.63(9) 11 1_455
P1 Cu1 P1 51.51(10) 3 1_455
P1 Cu1 P1 64.24(7) . 1_455
Th1 Cu1 P1 111.61(2) . 1_455
Cu1 Cu1 P1 68.39(2) 9 1_455
Th1 Cu1 P1 103.00(5) 13 1_455
Th1 Cu1 P1 82.04(5) 13_445 1_455
Th1 Cu1 P1 40.79(4) 13_455 1_455
Th1 Cu1 P1 147.52(4) 13_545 1_455
P2 Cu1 P1 87.51(4) 13 1_455
P2 Cu1 P1 122.10(4) 13_545 1_455
Cu1 Cu1 P1 147.87(4) 1_655 1_455
Cu1 Cu1 P1 32.13(4) 1_455 1_455
P1 Cu1 P1 99.08(4) 3_545 1_455
P1 Cu1 P1 105.27(6) 1_545 1_455
P1 Cu1 P1 63.73(5) 11_565 1_455
P1 Cu1 P1 56.76(8) 9_565 1_455
P1 Cu1 P1 45.12(9) 11_455 1_455
P1 Cu1 P1 115.75(7) 3_655 1_455
P2 Cu1 P1 57.08(6) . 9_655
P2 Cu1 P1 156.45(4) 1_455 9_655
P1 Cu1 P1 64.24(7) 9 9_655
P1 Cu1 P1 51.51(10) 11 9_655
P1 Cu1 P1 96.63(9) 3 9_655
P1 Cu1 P1 85.85(10) . 9_655
Th1 Cu1 P1 111.61(2) . 9_655
Cu1 Cu1 P1 68.39(2) 9 9_655
Th1 Cu1 P1 82.04(5) 13 9_655
Th1 Cu1 P1 103.00(5) 13_445 9_655
Th1 Cu1 P1 147.52(4) 13_455 9_655
Th1 Cu1 P1 40.79(4) 13_545 9_655
P2 Cu1 P1 122.10(4) 13 9_655
P2 Cu1 P1 87.51(4) 13_545 9_655
Cu1 Cu1 P1 32.13(4) 1_655 9_655
Cu1 Cu1 P1 147.87(4) 1_455 9_655
P1 Cu1 P1 63.73(5) 3_545 9_655
P1 Cu1 P1 56.76(8) 1_545 9_655
P1 Cu1 P1 99.08(4) 11_565 9_655
P1 Cu1 P1 105.27(6) 9_565 9_655
P1 Cu1 P1 115.75(7) 11_455 9_655
P1 Cu1 P1 45.12(9) 3_655 9_655
P1 Cu1 P1 136.78(4) 1_455 9_655
P2 Cu1 P2 144.76(5) . 9
P2 Cu1 P2 96.14(7) 1_455 9
P1 Cu1 P2 47.71(7) 9 9
P1 Cu1 P2 54.44(6) 11 9
P1 Cu1 P2 47.71(7) 3 9
P1 Cu1 P2 54.44(6) . 9
Th1 Cu1 P2 155.688(16) . 9
Cu1 Cu1 P2 24.312(16) 9 9
Th1 Cu1 P2 110.22(2) 13 9
Th1 Cu1 P2 82.43(2) 13_445 9
Th1 Cu1 P2 82.425(19) 13_455 9
Th1 Cu1 P2 110.22(2) 13_545 9
P2 Cu1 P2 127.14(3) 13 9
P2 Cu1 P2 127.14(2) 13_545 9
Cu1 Cu1 P2 114.312(15) 1_655 9
Cu1 Cu1 P2 65.688(16) 1_455 9
P1 Cu1 P2 67.79(3) 3_545 9
P1 Cu1 P2 70.93(3) 1_545 9
P1 Cu1 P2 70.93(3) 11_565 9
P1 Cu1 P2 67.79(3) 9_565 9
P1 Cu1 P2 46.82(2) 11_455 9
P1 Cu1 P2 90.75(3) 3_655 9
P1 Cu1 P2 46.82(2) 1_455 9
P1 Cu1 P2 90.75(3) 9_655 9
P2 Cu1 P2 96.14(7) . 9_655
P2 Cu1 P2 144.76(5) 1_455 9_655
P1 Cu1 P2 54.44(6) 9 9_655
P1 Cu1 P2 47.71(7) 11 9_655
P1 Cu1 P2 54.44(6) 3 9_655
P1 Cu1 P2 47.71(7) . 9_655
Th1 Cu1 P2 155.688(16) . 9_655
Cu1 Cu1 P2 24.312(16) 9 9_655
Th1 Cu1 P2 82.425(19) 13 9_655
Th1 Cu1 P2 110.22(2) 13_445 9_655
Th1 Cu1 P2 110.22(2) 13_455 9_655
Th1 Cu1 P2 82.425(19) 13_545 9_655
P2 Cu1 P2 127.14(2) 13 9_655
P2 Cu1 P2 127.14(2) 13_545 9_655
Cu1 Cu1 P2 65.688(16) 1_655 9_655
Cu1 Cu1 P2 114.312(16) 1_455 9_655
P1 Cu1 P2 70.93(3) 3_545 9_655
P1 Cu1 P2 67.79(3) 1_545 9_655
P1 Cu1 P2 67.79(3) 11_565 9_655
P1 Cu1 P2 70.93(3) 9_565 9_655
P1 Cu1 P2 90.75(3) 11_455 9_655
P1 Cu1 P2 46.82(2) 3_655 9_655
P1 Cu1 P2 90.75(3) 1_455 9_655
P1 Cu1 P2 46.82(2) 9_655 9_655
P2 Cu1 P2 48.62(3) 9 9_655
P2 Cu1 P1 157.58(4) . 9_455
P2 Cu1 P1 54.14(6) 1_455 9_455
P1 Cu1 P1 54.79(6) 9 9_455
P1 Cu1 P1 67.52(10) 11 9_455
P1 Cu1 P1 85.55(10) 3 9_455
P1 Cu1 P1 96.70(8) . 9_455
Th1 Cu1 P1 109.518(19) . 9_455
Cu1 Cu1 P1 70.482(19) 9 9_455
Th1 Cu1 P1 145.86(4) 13 9_455
Th1 Cu1 P1 41.47(3) 13_445 9_455
Th1 Cu1 P1 79.16(4) 13_455 9_455
Th1 Cu1 P1 105.45(4) 13_545 9_455
P2 Cu1 P1 118.82(3) 13 9_455
P2 Cu1 P1 87.74(3) 13_545 9_455
Cu1 Cu1 P1 151.16(3) 1_655 9_455
Cu1 Cu1 P1 28.85(3) 1_455 9_455
P1 Cu1 P1 59.74(5) 3_545 9_455
P1 Cu1 P1 66.74(7) 1_545 9_455
P1 Cu1 P1 104.22(5) 11_565 9_455
P1 Cu1 P1 97.85(5) 9_565 9_455
P1 Cu1 P1 3.28(4) 11_455 9_455
P1 Cu1 P1 138.79(3) 3_655 9_455
P1 Cu1 P1 43.00(8) 1_455 9_455
P1 Cu1 P1 119.03(6) 9_655 9_455
P2 Cu1 P1 48.31(2) 9 9_455
P2 Cu1 P1 93.22(3) 9_655 9_455
P2 Cu1 P1 54.14(6) . 1_655
P2 Cu1 P1 157.58(5) 1_455 1_655
P1 Cu1 P1 96.70(9) 9 1_655
P1 Cu1 P1 85.55(10) 11 1_655
P1 Cu1 P1 67.52(10) 3 1_655
P1 Cu1 P1 54.79(6) . 1_655
Th1 Cu1 P1 109.518(19) . 1_655
Cu1 Cu1 P1 70.482(19) 9 1_655
Th1 Cu1 P1 41.47(3) 13 1_655
Th1 Cu1 P1 145.86(4) 13_445 1_655
Th1 Cu1 P1 105.45(4) 13_455 1_655
Th1 Cu1 P1 79.16(4) 13_545 1_655
P2 Cu1 P1 87.74(3) 13 1_655
P2 Cu1 P1 118.82(3) 13_545 1_655
Cu1 Cu1 P1 28.85(3) 1_655 1_655
Cu1 Cu1 P1 151.16(3) 1_455 1_655
P1 Cu1 P1 104.22(5) 3_545 1_655
P1 Cu1 P1 97.85(5) 1_545 1_655
P1 Cu1 P1 59.74(5) 11_565 1_655
P1 Cu1 P1 66.74(7) 9_565 1_655
P1 Cu1 P1 138.79(3) 11_455 1_655
P1 Cu1 P1 3.28(4) 3_655 1_655
P1 Cu1 P1 119.03(6) 1_455 1_655
P1 Cu1 P1 43.00(8) 9_655 1_655
P2 Cu1 P1 93.22(3) 9 1_655
P2 Cu1 P1 48.31(2) 9_655 1_655
P1 Cu1 P1 140.96(4) 9_455 1_655
P2 Cu1 P1 157.58(4) . 3_455
P2 Cu1 P1 54.14(6) 1_455 3_455
P1 Cu1 P1 85.55(10) 9 3_455
P1 Cu1 P1 96.70(8) 11 3_455
P1 Cu1 P1 54.79(6) 3 3_455
P1 Cu1 P1 67.52(10) . 3_455
Th1 Cu1 P1 109.518(19) . 3_455
Cu1 Cu1 P1 70.482(19) 9 3_455
Th1 Cu1 P1 105.45(4) 13 3_455
Th1 Cu1 P1 79.16(4) 13_445 3_455
Th1 Cu1 P1 41.47(3) 13_455 3_455
Th1 Cu1 P1 145.86(4) 13_545 3_455
P2 Cu1 P1 87.74(3) 13 3_455
P2 Cu1 P1 118.82(3) 13_545 3_455
Cu1 Cu1 P1 151.16(3) 1_655 3_455
Cu1 Cu1 P1 28.85(3) 1_455 3_455
P1 Cu1 P1 97.85(5) 3_545 3_455
P1 Cu1 P1 104.22(5) 1_545 3_455
P1 Cu1 P1 66.74(7) 11_565 3_455
P1 Cu1 P1 59.74(5) 9_565 3_455
P1 Cu1 P1 43.00(8) 11_455 3_455
P1 Cu1 P1 119.03(6) 3_655 3_455
P1 Cu1 P1 3.28(4) 1_455 3_455
P1 Cu1 P1 138.79(3) 9_655 3_455
P2 Cu1 P1 48.31(2) 9 3_455
P2 Cu1 P1 93.22(3) 9_655 3_455
P1 Cu1 P1 40.73(8) 9_455 3_455
P1 Cu1 P1 122.31(7) 1_655 3_455
P2 Cu1 P1 54.14(6) . 11_655
P2 Cu1 P1 157.58(4) 1_455 11_655
P1 Cu1 P1 67.52(10) 9 11_655
P1 Cu1 P1 54.79(6) 11 11_655
P1 Cu1 P1 96.70(8) 3 11_655
P1 Cu1 P1 85.55(10) . 11_655
Th1 Cu1 P1 109.518(19) . 11_655
Cu1 Cu1 P1 70.482(19) 9 11_655
Th1 Cu1 P1 79.16(4) 13 11_655
Th1 Cu1 P1 105.45(4) 13_445 11_655
Th1 Cu1 P1 145.86(4) 13_455 11_655
Th1 Cu1 P1 41.47(3) 13_545 11_655
P2 Cu1 P1 118.82(3) 13 11_655
P2 Cu1 P1 87.74(3) 13_545 11_655
Cu1 Cu1 P1 28.85(3) 1_655 11_655
Cu1 Cu1 P1 151.16(3) 1_455 11_655
P1 Cu1 P1 66.74(7) 3_545 11_655
P1 Cu1 P1 59.74(5) 1_545 11_655
P1 Cu1 P1 97.85(5) 11_565 11_655
P1 Cu1 P1 104.22(4) 9_565 11_655
P1 Cu1 P1 119.03(6) 11_455 11_655
P1 Cu1 P1 43.00(8) 3_655 11_655
P1 Cu1 P1 138.79(3) 1_455 11_655
P1 Cu1 P1 3.28(4) 9_655 11_655
P2 Cu1 P1 93.22(3) 9 11_655
P2 Cu1 P1 48.31(2) 9_655 11_655
P1 Cu1 P1 122.31(7) 9_455 11_655
P1 Cu1 P1 40.73(8) 1_655 11_655
P1 Cu1 P1 140.96(4) 3_455 11_655
P2 Cu1 Cu1 44.44(4) . 13
P2 Cu1 Cu1 88.64(6) 1_455 13
P1 Cu1 Cu1 160.82(8) 9 13
P1 Cu1 Cu1 148.84(7) 11 13
P1 Cu1 Cu1 98.40(7) 3 13
P1 Cu1 Cu1 93.29(6) . 13
Th1 Cu1 Cu1 43.30(2) . 13
Cu1 Cu1 Cu1 136.70(2) 9 13
Th1 Cu1 Cu1 39.967(8) 13 13
Th1 Cu1 Cu1 126.56(4) 13_445 13
Th1 Cu1 Cu1 72.416(18) 13_455 13
Th1 Cu1 Cu1 97.55(3) 13_545 13
P2 Cu1 Cu1 25.944(15) 13 13
P2 Cu1 Cu1 86.27(4) 13_545 13
Cu1 Cu1 Cu1 66.397(11) 1_655 13
Cu1 Cu1 Cu1 113.602(11) 1_455 13
P1 Cu1 Cu1 144.95(4) 3_545 13
P1 Cu1 Cu1 140.24(4) 1_545 13
P1 Cu1 Cu1 75.18(3) 11_565 13
P1 Cu1 Cu1 78.11(3) 9_565 13
P1 Cu1 Cu1 145.16(4) 11_455 13
P1 Cu1 Cu1 73.46(3) 3_655 13
P1 Cu1 Cu1 113.17(4) 1_455 13
P1 Cu1 Cu1 98.20(3) 9_655 13
P2 Cu1 Cu1 145.905(18) 9 13
P2 Cu1 Cu1 119.90(2) 9_655 13
P1 Cu1 Cu1 141.97(3) 9_455 13
P1 Cu1 Cu1 72.46(2) 1_655 13
P1 Cu1 Cu1 113.58(3) 3_455 13
P1 Cu1 Cu1 94.95(3) 11_655 13
P2 Cu1 Cu1 88.64(6) . 13_455
P2 Cu1 Cu1 44.44(4) 1_455 13_455
P1 Cu1 Cu1 148.84(7) 9 13_455
P1 Cu1 Cu1 160.82(8) 11 13_455
P1 Cu1 Cu1 93.29(6) 3 13_455
P1 Cu1 Cu1 98.40(7) . 13_455
Th1 Cu1 Cu1 43.30(2) . 13_455
Cu1 Cu1 Cu1 136.70(2) 9 13_455
Th1 Cu1 Cu1 72.416(18) 13 13_455
Th1 Cu1 Cu1 97.55(3) 13_445 13_455
Th1 Cu1 Cu1 39.967(9) 13_455 13_455
Th1 Cu1 Cu1 126.56(4) 13_545 13_455
P2 Cu1 Cu1 25.944(15) 13 13_455
P2 Cu1 Cu1 86.27(4) 13_545 13_455
Cu1 Cu1 Cu1 113.602(11) 1_655 13_455
Cu1 Cu1 Cu1 66.397(11) 1_455 13_455
P1 Cu1 Cu1 140.24(4) 3_545 13_455
P1 Cu1 Cu1 144.95(4) 1_545 13_455
P1 Cu1 Cu1 78.11(3) 11_565 13_455
P1 Cu1 Cu1 75.18(3) 9_565 13_455
P1 Cu1 Cu1 98.20(3) 11_455 13_455
P1 Cu1 Cu1 113.17(4) 3_655 13_455
P1 Cu1 Cu1 73.46(3) 1_455 13_455
P1 Cu1 Cu1 145.16(4) 9_655 13_455
P2 Cu1 Cu1 119.90(2) 9 13_455
P2 Cu1 Cu1 145.905(18) 9_655 13_455
P1 Cu1 Cu1 94.95(3) 9_455 13_455
P1 Cu1 Cu1 113.58(3) 1_655 13_455
P1 Cu1 Cu1 72.46(2) 3_455 13_455
P1 Cu1 Cu1 141.97(3) 11_655 13_455
Cu1 Cu1 Cu1 47.21(2) 13 13_455
P2 Cu1 Cu1 44.44(4) . 13_545
P2 Cu1 Cu1 88.64(6) 1_455 13_545
P1 Cu1 Cu1 98.40(7) 9 13_545
P1 Cu1 Cu1 93.29(6) 11 13_545
P1 Cu1 Cu1 160.82(8) 3 13_545
P1 Cu1 Cu1 148.84(7) . 13_545
Th1 Cu1 Cu1 43.30(2) . 13_545
Cu1 Cu1 Cu1 136.70(2) 9 13_545
Th1 Cu1 Cu1 97.55(3) 13 13_545
Th1 Cu1 Cu1 72.416(18) 13_445 13_545
Th1 Cu1 Cu1 126.56(4) 13_455 13_545
Th1 Cu1 Cu1 39.967(9) 13_545 13_545
P2 Cu1 Cu1 86.27(4) 13 13_545
P2 Cu1 Cu1 25.944(15) 13_545 13_545
Cu1 Cu1 Cu1 66.397(11) 1_655 13_545
Cu1 Cu1 Cu1 113.602(11) 1_455 13_545
P1 Cu1 Cu1 78.11(3) 3_545 13_545
P1 Cu1 Cu1 75.18(3) 1_545 13_545
P1 Cu1 Cu1 140.24(4) 11_565 13_545
P1 Cu1 Cu1 144.95(4) 9_565 13_545
P1 Cu1 Cu1 113.17(4) 11_455 13_545
P1 Cu1 Cu1 98.20(3) 3_655 13_545
P1 Cu1 Cu1 145.16(4) 1_455 13_545
P1 Cu1 Cu1 73.46(3) 9_655 13_545
P2 Cu1 Cu1 145.905(18) 9 13_545
P2 Cu1 Cu1 119.90(2) 9_655 13_545
P1 Cu1 Cu1 113.58(3) 9_455 13_545
P1 Cu1 Cu1 94.95(3) 1_655 13_545
P1 Cu1 Cu1 141.97(3) 3_455 13_545
P1 Cu1 Cu1 72.46(2) 11_655 13_545
Cu1 Cu1 Cu1 67.66(3) 13 13_545
Cu1 Cu1 Cu1 86.59(4) 13_455 13_545
P2 Cu1 Cu1 88.64(6) . 13_445
P2 Cu1 Cu1 44.44(4) 1_455 13_445
P1 Cu1 Cu1 93.29(6) 9 13_445
P1 Cu1 Cu1 98.40(7) 11 13_445
P1 Cu1 Cu1 148.84(7) 3 13_445
P1 Cu1 Cu1 160.82(8) . 13_445
Th1 Cu1 Cu1 43.30(2) . 13_445
Cu1 Cu1 Cu1 136.70(2) 9 13_445
Th1 Cu1 Cu1 126.56(4) 13 13_445
Th1 Cu1 Cu1 39.967(9) 13_445 13_445
Th1 Cu1 Cu1 97.55(3) 13_455 13_445
Th1 Cu1 Cu1 72.416(18) 13_545 13_445
P2 Cu1 Cu1 86.27(4) 13 13_445
P2 Cu1 Cu1 25.944(15) 13_545 13_445
Cu1 Cu1 Cu1 113.602(11) 1_655 13_445
Cu1 Cu1 Cu1 66.397(11) 1_455 13_445
P1 Cu1 Cu1 75.18(3) 3_545 13_445
P1 Cu1 Cu1 78.11(3) 1_545 13_445
P1 Cu1 Cu1 144.95(4) 11_565 13_445
P1 Cu1 Cu1 140.24(4) 9_565 13_445
P1 Cu1 Cu1 73.46(3) 11_455 13_445
P1 Cu1 Cu1 145.16(4) 3_655 13_445
P1 Cu1 Cu1 98.20(3) 1_455 13_445
P1 Cu1 Cu1 113.17(4) 9_655 13_445
P2 Cu1 Cu1 119.90(2) 9 13_445
P2 Cu1 Cu1 145.905(18) 9_655 13_445
P1 Cu1 Cu1 72.46(2) 9_455 13_445
P1 Cu1 Cu1 141.97(3) 1_655 13_445
P1 Cu1 Cu1 94.95(3) 3_455 13_445
P1 Cu1 Cu1 113.58(3) 11_655 13_445
Cu1 Cu1 Cu1 86.59(4) 13 13_445
Cu1 Cu1 Cu1 67.66(3) 13_455 13_445
Cu1 Cu1 Cu1 47.21(2) 13_545 13_445
P2 Cu1 Th1 135.56(4) . 5_444
P2 Cu1 Th1 91.47(5) 1_455 5_444
P1 Cu1 Th1 19.18(8) 9 5_444
P1 Cu1 Th1 31.13(7) 11 5_444
P1 Cu1 Th1 81.46(7) 3 5_444
P1 Cu1 Th1 86.56(7) . 5_444
Th1 Cu1 Th1 136.862(13) . 5_444
Cu1 Cu1 Th1 43.138(13) 9 5_444
Th1 Cu1 Th1 139.87(3) 13 5_444
Th1 Cu1 Th1 53.598(17) 13_445 5_444
Th1 Cu1 Th1 107.56(2) 13_455 5_444
Th1 Cu1 Th1 82.501(19) 13_545 5_444
P2 Cu1 Th1 154.060(14) 13 5_444
P2 Cu1 Th1 93.88(3) 13_545 5_444
Cu1 Cu1 Th1 113.529(8) 1_655 5_444
Cu1 Cu1 Th1 66.472(8) 1_455 5_444
P1 Cu1 Th1 35.14(3) 3_545 5_444
P1 Cu1 Th1 39.82(3) 1_545 5_444
P1 Cu1 Th1 104.69(4) 11_565 5_444
P1 Cu1 Th1 101.76(4) 9_565 5_444
P1 Cu1 Th1 34.94(3) 11_455 5_444
P1 Cu1 Th1 106.40(3) 3_655 5_444
P1 Cu1 Th1 66.81(4) 1_455 5_444
P1 Cu1 Th1 81.74(4) 9_655 5_444
P2 Cu1 Th1 33.967(11) 9 5_444
P2 Cu1 Th1 59.96(2) 9_655 5_444
P1 Cu1 Th1 38.12(3) 9_455 5_444
P1 Cu1 Th1 107.40(3) 1_655 5_444
P1 Cu1 Th1 66.40(3) 3_455 5_444
P1 Cu1 Th1 84.99(3) 11_655 5_444
Cu1 Cu1 Th1 179.84(3) 13 5_444
Cu1 Cu1 Th1 132.868(14) 13_455 5_444
Cu1 Cu1 Th1 112.449(18) 13_545 5_444
Cu1 Cu1 Th1 93.57(2) 13_445 5_444
P2 Cu1 Th1 91.47(5) . 5_544
P2 Cu1 Th1 135.56(4) 1_455 5_544
P1 Cu1 Th1 31.13(7) 9 5_544
P1 Cu1 Th1 19.18(8) 11 5_544
P1 Cu1 Th1 86.56(7) 3 5_544
P1 Cu1 Th1 81.46(7) . 5_544
Th1 Cu1 Th1 136.862(13) . 5_544
Cu1 Cu1 Th1 43.138(13) 9 5_544
Th1 Cu1 Th1 107.56(2) 13 5_544
Th1 Cu1 Th1 82.501(19) 13_445 5_544
Th1 Cu1 Th1 139.87(3) 13_455 5_544
Th1 Cu1 Th1 53.598(17) 13_545 5_544
P2 Cu1 Th1 154.060(14) 13 5_544
P2 Cu1 Th1 93.88(3) 13_545 5_544
Cu1 Cu1 Th1 66.472(8) 1_655 5_544
Cu1 Cu1 Th1 113.529(8) 1_455 5_544
P1 Cu1 Th1 39.82(3) 3_545 5_544
P1 Cu1 Th1 35.14(3) 1_545 5_544
P1 Cu1 Th1 101.76(4) 11_565 5_544
P1 Cu1 Th1 104.69(4) 9_565 5_544
P1 Cu1 Th1 81.74(4) 11_455 5_544
P1 Cu1 Th1 66.81(4) 3_655 5_544
P1 Cu1 Th1 106.40(3) 1_455 5_544
P1 Cu1 Th1 34.94(3) 9_655 5_544
P2 Cu1 Th1 59.96(2) 9 5_544
P2 Cu1 Th1 33.967(11) 9_655 5_544
P1 Cu1 Th1 84.99(3) 9_455 5_544
P1 Cu1 Th1 66.40(3) 1_655 5_544
P1 Cu1 Th1 107.40(3) 3_455 5_544
P1 Cu1 Th1 38.12(3) 11_655 5_544
Cu1 Cu1 Th1 132.868(14) 13 5_544
Cu1 Cu1 Th1 179.84(3) 13_455 5_544
Cu1 Cu1 Th1 93.57(2) 13_545 5_544
Cu1 Cu1 Th1 112.449(17) 13_445 5_544
Th1 Cu1 Th1 47.057(16) 5_444 5_544
P2 Cu1 Th1 135.56(4) . 5_454
P2 Cu1 Th1 91.47(5) 1_455 5_454
P1 Cu1 Th1 81.46(7) 9 5_454
P1 Cu1 Th1 86.56(7) 11 5_454
P1 Cu1 Th1 19.18(8) 3 5_454
P1 Cu1 Th1 31.13(7) . 5_454
Th1 Cu1 Th1 136.862(13) . 5_454
Cu1 Cu1 Th1 43.138(13) 9 5_454
Th1 Cu1 Th1 82.501(19) 13 5_454
Th1 Cu1 Th1 107.56(2) 13_445 5_454
Th1 Cu1 Th1 53.598(17) 13_455 5_454
Th1 Cu1 Th1 139.87(3) 13_545 5_454
P2 Cu1 Th1 93.88(3) 13 5_454
P2 Cu1 Th1 154.060(14) 13_545 5_454
Cu1 Cu1 Th1 113.529(8) 1_655 5_454
Cu1 Cu1 Th1 66.472(8) 1_455 5_454
P1 Cu1 Th1 101.76(4) 3_545 5_454
P1 Cu1 Th1 104.69(4) 1_545 5_454
P1 Cu1 Th1 39.82(3) 11_565 5_454
P1 Cu1 Th1 35.14(3) 9_565 5_454
P1 Cu1 Th1 66.81(4) 11_455 5_454
P1 Cu1 Th1 81.74(4) 3_655 5_454
P1 Cu1 Th1 34.94(3) 1_455 5_454
P1 Cu1 Th1 106.40(3) 9_655 5_454
P2 Cu1 Th1 33.967(11) 9 5_454
P2 Cu1 Th1 59.96(2) 9_655 5_454
P1 Cu1 Th1 66.40(3) 9_455 5_454
P1 Cu1 Th1 84.99(3) 1_655 5_454
P1 Cu1 Th1 38.12(3) 3_455 5_454
P1 Cu1 Th1 107.40(3) 11_655 5_454
Cu1 Cu1 Th1 112.449(18) 13 5_454
Cu1 Cu1 Th1 93.57(2) 13_455 5_454
Cu1 Cu1 Th1 179.84(3) 13_545 5_454
Cu1 Cu1 Th1 132.868(14) 13_445 5_454
Th1 Cu1 Th1 67.44(2) 5_444 5_454
Th1 Cu1 Th1 86.28(3) 5_544 5_454
P2 Cu1 Th1 91.47(5) . 5_554
P2 Cu1 Th1 135.56(4) 1_455 5_554
P1 Cu1 Th1 86.56(7) 9 5_554
P1 Cu1 Th1 81.46(7) 11 5_554
P1 Cu1 Th1 31.13(7) 3 5_554
P1 Cu1 Th1 19.18(8) . 5_554
Th1 Cu1 Th1 136.862(13) . 5_554
Cu1 Cu1 Th1 43.138(13) 9 5_554
Th1 Cu1 Th1 53.598(17) 13 5_554
Th1 Cu1 Th1 139.87(3) 13_445 5_554
Th1 Cu1 Th1 82.501(19) 13_455 5_554
Th1 Cu1 Th1 107.56(2) 13_545 5_554
P2 Cu1 Th1 93.88(3) 13 5_554
P2 Cu1 Th1 154.060(14) 13_545 5_554
Cu1 Cu1 Th1 66.472(8) 1_655 5_554
Cu1 Cu1 Th1 113.529(8) 1_455 5_554
P1 Cu1 Th1 104.69(4) 3_545 5_554
P1 Cu1 Th1 101.76(4) 1_545 5_554
P1 Cu1 Th1 35.14(3) 11_565 5_554
P1 Cu1 Th1 39.82(3) 9_565 5_554
P1 Cu1 Th1 106.40(3) 11_455 5_554
P1 Cu1 Th1 34.94(3) 3_655 5_554
P1 Cu1 Th1 81.74(4) 1_455 5_554
P1 Cu1 Th1 66.81(4) 9_655 5_554
P2 Cu1 Th1 59.96(2) 9 5_554
P2 Cu1 Th1 33.967(11) 9_655 5_554
P1 Cu1 Th1 107.40(3) 9_455 5_554
P1 Cu1 Th1 38.12(3) 1_655 5_554
P1 Cu1 Th1 84.99(3) 3_455 5_554
P1 Cu1 Th1 66.40(3) 11_655 5_554
Cu1 Cu1 Th1 93.57(2) 13 5_554
Cu1 Cu1 Th1 112.449(17) 13_455 5_554
Cu1 Cu1 Th1 132.868(14) 13_545 5_554
Cu1 Cu1 Th1 179.84(3) 13_445 5_554
Th1 Cu1 Th1 86.28(3) 5_444 5_554
Th1 Cu1 Th1 67.44(2) 5_544 5_554
Th1 Cu1 Th1 47.057(16) 5_454 5_554
P2 Cu1 Th1 8.48(6) . 1_655
P2 Cu1 Th1 110.62(7) 1_455 1_655
P1 Cu1 Th1 121.25(8) 9 1_655
P1 Cu1 Th1 110.26(7) 11 1_655
P1 Cu1 Th1 121.25(8) 3 1_655
P1 Cu1 Th1 110.26(7) . 1_655
Th1 Cu1 Th1 51.071(15) . 1_655
Cu1 Cu1 Th1 128.929(14) 9 1_655
Th1 Cu1 Th1 58.348(14) 13 1_655
Th1 Cu1 Th1 112.17(2) 13_445 1_655
Th1 Cu1 Th1 112.17(2) 13_455 1_655
Th1 Cu1 Th1 58.348(14) 13_545 1_655
P2 Cu1 Th1 65.40(2) 13 1_655
P2 Cu1 Th1 65.40(2) 13_545 1_655
Cu1 Cu1 Th1 38.928(15) 1_655 1_655
Cu1 Cu1 Th1 141.071(14) 1_455 1_655
P1 Cu1 Th1 106.94(4) 3_545 1_655
P1 Cu1 Th1 101.21(4) 1_545 1_655
P1 Cu1 Th1 101.21(4) 11_565 1_655
P1 Cu1 Th1 106.94(4) 9_565 1_655
P1 Cu1 Th1 152.90(4) 11_455 1_655
P1 Cu1 Th1 64.70(3) 3_655 1_655
P1 Cu1 Th1 152.90(4) 1_455 1_655
P1 Cu1 Th1 64.70(3) 9_655 1_655
P2 Cu1 Th1 153.24(2) 9 1_655
P2 Cu1 Th1 104.62(2) 9_655 1_655
P1 Cu1 Th1 153.04(3) 9_455 1_655
P1 Cu1 Th1 61.87(2) 1_655 1_655
P1 Cu1 Th1 153.04(3) 3_455 1_655
P1 Cu1 Th1 61.87(2) 11_655 1_655
Cu1 Cu1 Th1 39.754(10) 13 1_655
Cu1 Cu1 Th1 81.61(3) 13_455 1_655
Cu1 Cu1 Th1 39.754(11) 13_545 1_655
Cu1 Cu1 Th1 81.61(3) 13_445 1_655
Th1 Cu1 Th1 140.271(8) 5_444 1_655
Th1 Cu1 Th1 98.509(15) 5_544 1_655
Th1 Cu1 Th1 140.271(8) 5_454 1_655
Th1 Cu1 Th1 98.509(15) 5_554 1_655
P2 Cu1 Th1 110.62(7) . 1_455
P2 Cu1 Th1 8.48(6) 1_455 1_455
P1 Cu1 Th1 110.26(7) 9 1_455
P1 Cu1 Th1 121.25(8) 11 1_455
P1 Cu1 Th1 110.26(7) 3 1_455
P1 Cu1 Th1 121.25(8) . 1_455
Th1 Cu1 Th1 51.071(15) . 1_455
Cu1 Cu1 Th1 128.929(15) 9 1_455
Th1 Cu1 Th1 112.17(2) 13 1_455
Th1 Cu1 Th1 58.348(14) 13_445 1_455
Th1 Cu1 Th1 58.348(14) 13_455 1_455
Th1 Cu1 Th1 112.17(2) 13_545 1_455
P2 Cu1 Th1 65.40(2) 13 1_455
P2 Cu1 Th1 65.40(2) 13_545 1_455
Cu1 Cu1 Th1 141.071(15) 1_655 1_455
Cu1 Cu1 Th1 38.928(15) 1_455 1_455
P1 Cu1 Th1 101.21(4) 3_545 1_455
P1 Cu1 Th1 106.94(4) 1_545 1_455
P1 Cu1 Th1 106.94(4) 11_565 1_455
P1 Cu1 Th1 101.21(4) 9_565 1_455
P1 Cu1 Th1 64.70(3) 11_455 1_455
P1 Cu1 Th1 152.90(4) 3_655 1_455
P1 Cu1 Th1 64.70(3) 1_455 1_455
P1 Cu1 Th1 152.90(4) 9_655 1_455
P2 Cu1 Th1 104.62(2) 9 1_455
P2 Cu1 Th1 153.24(2) 9_655 1_455
P1 Cu1 Th1 61.87(2) 9_455 1_455
P1 Cu1 Th1 153.04(3) 1_655 1_455
P1 Cu1 Th1 61.87(2) 3_455 1_455
P1 Cu1 Th1 153.04(3) 11_655 1_455
Cu1 Cu1 Th1 81.61(3) 13 1_455
Cu1 Cu1 Th1 39.754(10) 13_455 1_455
Cu1 Cu1 Th1 81.61(3) 13_545 1_455
Cu1 Cu1 Th1 39.754(10) 13_445 1_455
Th1 Cu1 Th1 98.509(15) 5_444 1_455
Th1 Cu1 Th1 140.271(8) 5_544 1_455
Th1 Cu1 Th1 98.509(15) 5_454 1_455
Th1 Cu1 Th1 140.271(8) 5_554 1_455
Th1 Cu1 Th1 102.14(3) 1_655 1_455
P1 P1 P1 90.0 3 11_565
P1 P1 P1 76.46(16) 3 9_565
P1 P1 P1 13.54(16) 11_565 9_565
P1 P1 Cu1 83.63(8) 3 .
P1 P1 Cu1 135.80(6) 11_565 .
P1 P1 Cu1 132.15(10) 9_565 .
P1 P1 Cu1 83.63(8) 3 9
P1 P1 Cu1 135.80(6) 11_565 9
P1 P1 Cu1 132.15(10) 9_565 9
Cu1 P1 Cu1 86.98(12) . 9
P1 P1 Th1 127.04(5) 3 13
P1 P1 Th1 67.85(6) 11_565 13
P1 P1 Th1 76.97(12) 9_565 13
Cu1 P1 Th1 81.53(4) . 13
Cu1 P1 Th1 145.21(14) 9 13
P1 P1 Th1 127.04(5) 3 5_554
P1 P1 Th1 67.85(6) 11_565 5_554
P1 P1 Th1 76.97(12) 9_565 5_554
Cu1 P1 Th1 145.21(14) . 5_554
Cu1 P1 Th1 81.53(4) 9 5_554
Th1 P1 Th1 89.43(9) 13 5_554
P1 P1 Th1 45.52(5) 3 5_454
P1 P1 Th1 70.31(6) 11_565 5_454
P1 P1 Th1 60.55(11) 9_565 5_454
Cu1 P1 Th1 126.64(12) . 5_454
Cu1 P1 Th1 74.40(5) 9 5_454
Th1 P1 Th1 137.52(12) 13 5_454
Th1 P1 Th1 81.52(4) 5_554 5_454
P1 P1 Th1 45.52(4) 3 13_455
P1 P1 Th1 70.31(6) 11_565 13_455
P1 P1 Th1 60.55(11) 9_565 13_455
Cu1 P1 Th1 74.40(5) . 13_455
Cu1 P1 Th1 126.64(12) 9 13_455
Th1 P1 Th1 81.52(4) 13 13_455
Th1 P1 Th1 137.52(12) 5_554 13_455
Th1 P1 Th1 77.94(7) 5_454 13_455
P1 P1 P1 90.0 3 11
P1 P1 P1 180.0 11_565 11
P1 P1 P1 166.46(16) 9_565 11
Cu1 P1 P1 44.20(6) . 11
Cu1 P1 P1 44.20(6) 9 11
Th1 P1 P1 112.15(6) 13 11
Th1 P1 P1 112.15(6) 5_554 11
Th1 P1 P1 109.69(6) 5_454 11
Th1 P1 P1 109.69(6) 13_455 11
P1 P1 P1 81.21(11) 3 9
P1 P1 P1 171.21(11) 11_565 9
P1 P1 P1 157.7(3) 9_565 9
Cu1 P1 P1 43.49(6) . 9
Cu1 P1 P1 43.49(6) 9 9
Th1 P1 P1 117.68(10) 13 9
Th1 P1 P1 117.68(10) 5_554 9
Th1 P1 P1 103.06(11) 5_454 9
Th1 P1 P1 103.06(11) 13_455 9
P1 P1 P1 8.79(11) 11 9
P1 P1 P1 180.0 3 3_655
P1 P1 P1 90.0 11_565 3_655
P1 P1 P1 103.54(16) 9_565 3_655
Cu1 P1 P1 96.37(8) . 3_655
Cu1 P1 P1 96.37(8) 9 3_655
Th1 P1 P1 52.96(5) 13 3_655
Th1 P1 P1 52.96(6) 5_554 3_655
Th1 P1 P1 134.48(5) 5_454 3_655
Th1 P1 P1 134.48(5) 13_455 3_655
P1 P1 P1 90.0 11 3_655
P1 P1 P1 98.79(11) 9 3_655
P1 P1 P2 117.97(5) 3 .
P1 P1 P2 117.19(5) 11_565 .
P1 P1 P2 123.64(9) 9_565 .
Cu1 P1 P2 37.27(4) . .
Cu1 P1 P2 104.16(11) 9 .
Th1 P1 P2 50.05(4) 13 .
Th1 P1 P2 114.93(10) 5_554 .
Th1 P1 P2 163.32(9) 5_454 .
Th1 P1 P2 90.41(3) 13_455 .
P1 P1 P2 62.81(5) 11 .
P1 P1 P2 67.68(7) 9 .
P1 P1 P2 62.03(5) 3_655 .
P1 P1 P2 117.97(5) 3 9_655
P1 P1 P2 117.19(5) 11_565 9_655
P1 P1 P2 123.64(9) 9_565 9_655
Cu1 P1 P2 104.16(11) . 9_655
Cu1 P1 P2 37.27(4) 9 9_655
Th1 P1 P2 114.93(10) 13 9_655
Th1 P1 P2 50.05(3) 5_554 9_655
Th1 P1 P2 90.41(3) 5_454 9_655
Th1 P1 P2 163.32(9) 13_455 9_655
P1 P1 P2 62.81(5) 11 9_655
P1 P1 P2 67.68(7) 9 9_655
P1 P1 P2 62.03(5) 3_655 9_655
P2 P1 P2 98.20(9) . 9_655
P1 P1 P2 55.36(5) 3 9
P1 P1 P2 115.19(5) 11_565 9
P1 P1 P2 106.30(13) 9_565 9
Cu1 P1 P2 96.69(10) . 9
Cu1 P1 P2 31.49(4) 9 9
Th1 P1 P2 176.60(11) 13 9
Th1 P1 P2 90.43(3) 5_554 9
Th1 P1 P2 45.76(3) 5_454 9
Th1 P1 P2 100.83(8) 13_455 9
P1 P1 P2 64.81(5) 11 9
P1 P1 P2 59.50(6) 9 9
P1 P1 P2 124.64(5) 3_655 9
P2 P1 P2 127.18(9) . 9
P2 P1 P2 62.61(5) 9_655 9
P1 P1 P2 55.36(5) 3 1_455
P1 P1 P2 115.19(5) 11_565 1_455
P1 P1 P2 106.30(13) 9_565 1_455
Cu1 P1 P2 31.49(4) . 1_455
Cu1 P1 P2 96.69(10) 9 1_455
Th1 P1 P2 90.43(3) 13 1_455
Th1 P1 P2 176.60(11) 5_554 1_455
Th1 P1 P2 100.83(8) 5_454 1_455
Th1 P1 P2 45.76(3) 13_455 1_455
P1 P1 P2 64.81(5) 11 1_455
P1 P1 P2 59.50(6) 9 1_455
P1 P1 P2 124.64(5) 3_655 1_455
P2 P1 P2 62.61(5) . 1_455
P2 P1 P2 127.18(9) 9_655 1_455
P2 P1 P2 89.51(8) 9 1_455
P1 P1 P1 0.0 3 1_455
P1 P1 P1 90.0 11_565 1_455
P1 P1 P1 76.46(16) 9_565 1_455
Cu1 P1 P1 83.63(8) . 1_455
Cu1 P1 P1 83.63(8) 9 1_455
Th1 P1 P1 127.04(5) 13 1_455
Th1 P1 P1 127.04(5) 5_554 1_455
Th1 P1 P1 45.52(5) 5_454 1_455
Th1 P1 P1 45.52(5) 13_455 1_455
P1 P1 P1 90.0 11 1_455
P1 P1 P1 81.21(11) 9 1_455
P1 P1 P1 180.0 3_655 1_455
P2 P1 P1 117.97(5) . 1_455
P2 P1 P1 117.97(5) 9_655 1_455
P2 P1 P1 55.36(4) 9 1_455
P2 P1 P1 55.36(4) 1_455 1_455
P1 P1 P1 180.0 3 1_655
P1 P1 P1 90.0 11_565 1_655
P1 P1 P1 103.54(16) 9_565 1_655
Cu1 P1 P1 96.37(8) . 1_655
Cu1 P1 P1 96.37(8) 9 1_655
Th1 P1 P1 52.96(5) 13 1_655
Th1 P1 P1 52.96(5) 5_554 1_655
Th1 P1 P1 134.48(5) 5_454 1_655
Th1 P1 P1 134.48(5) 13_455 1_655
P1 P1 P1 90.000(1) 11 1_655
P1 P1 P1 98.79(11) 9 1_655
P1 P1 P1 0.0 3_655 1_655
P2 P1 P1 62.03(5) . 1_655
P2 P1 P1 62.03(5) 9_655 1_655
P2 P1 P1 124.64(5) 9 1_655
P2 P1 P1 124.64(5) 1_455 1_655
P1 P1 P1 180.0 1_455 1_655
P1 P1 P1 147.96(9) 3 9_665
P1 P1 P1 57.96(9) 11_565 9_665
P1 P1 P1 71.50(16) 9_565 9_665
Cu1 P1 P1 118.31(11) . 9_665
Cu1 P1 P1 118.31(11) 9 9_665
Th1 P1 P1 44.72(5) 13 9_665
Th1 P1 P1 44.72(5) 5_554 9_665
Th1 P1 P1 114.53(10) 5_454 9_665
Th1 P1 P1 114.53(10) 13_455 9_665
P1 P1 P1 122.04(9) 11 9_665
P1 P1 P1 130.83(18) 9 9_665
P1 P1 P1 32.04(9) 3_655 9_665
P2 P1 P1 81.07(7) . 9_665
P2 P1 P1 81.07(7) 9_655 9_665
P2 P1 P1 135.04(4) 9 9_665
P2 P1 P1 135.04(4) 1_455 9_665
P1 P1 P1 147.96(9) 1_455 9_665
P1 P1 P1 32.04(9) 1_655 9_665
P1 P1 Cu1 86.43(4) 3 1_565
P1 P1 Cu1 23.06(3) 11_565 1_565
P1 P1 Cu1 24.61(5) 9_565 1_565
Cu1 P1 Cu1 112.75(6) . 1_565
Cu1 P1 Cu1 156.76(9) 9 1_565
Th1 P1 Cu1 54.45(5) 13 1_565
Th1 P1 Cu1 87.86(8) 5_554 1_565
Th1 P1 Cu1 83.66(7) 5_454 1_565
Th1 P1 Cu1 53.36(4) 13_455 1_565
P1 P1 Cu1 156.95(3) 11 1_565
P1 P1 Cu1 154.13(7) 9 1_565
P1 P1 Cu1 93.57(4) 3_655 1_565
P2 P1 Cu1 99.05(5) . 1_565
P2 P1 Cu1 137.89(8) 9_655 1_565
P2 P1 Cu1 128.93(8) 9 1_565
P2 P1 Cu1 94.82(5) 1_455 1_565
P1 P1 Cu1 86.43(4) 1_455 1_565
P1 P1 Cu1 93.57(4) 1_655 1_565
P1 P1 Cu1 64.19(8) 9_665 1_565
P1 P1 Cu1 86.43(4) 3 9_565
P1 P1 Cu1 23.06(3) 11_565 9_565
P1 P1 Cu1 24.61(5) 9_565 9_565
Cu1 P1 Cu1 156.76(9) . 9_565
Cu1 P1 Cu1 112.75(6) 9 9_565
Th1 P1 Cu1 87.86(8) 13 9_565
Th1 P1 Cu1 54.45(5) 5_554 9_565
Th1 P1 Cu1 53.36(4) 5_454 9_565
Th1 P1 Cu1 83.66(7) 13_455 9_565
P1 P1 Cu1 156.95(3) 11 9_565
P1 P1 Cu1 154.13(7) 9 9_565
P1 P1 Cu1 93.57(4) 3_655 9_565
P2 P1 Cu1 137.89(8) . 9_565
P2 P1 Cu1 99.05(5) 9_655 9_565
P2 P1 Cu1 94.82(5) 9 9_565
P2 P1 Cu1 128.93(8) 1_455 9_565
P1 P1 Cu1 86.43(4) 1_455 9_565
P1 P1 Cu1 93.57(4) 1_655 9_565
P1 P1 Cu1 64.19(8) 9_665 9_565
Cu1 P1 Cu1 45.49(5) 1_565 9_565
P1 P1 P2 86.46(4) 3 13
P1 P1 P2 75.12(5) 11_565 13
P1 P1 P2 74.68(5) 9_565 13
Cu1 P1 P2 60.89(3) . 13
Cu1 P1 P2 147.25(10) 9 13
Th1 P1 P2 42.424(16) 13 13
Th1 P1 P2 128.25(9) 5_554 13
Th1 P1 P2 118.47(8) 5_454 13
Th1 P1 P2 42.573(15) 13_455 13
P1 P1 P2 104.88(4) 11 13
P1 P1 P2 104.14(5) 9 13
P1 P1 P2 93.54(4) 3_655 13
P2 P1 P2 54.36(2) . 13
P2 P1 P2 151.08(9) 9_655 13
P2 P1 P2 138.87(8) 9 13
P2 P1 P2 52.78(3) 1_455 13
P1 P1 P2 86.46(4) 1_455 13
P1 P1 P2 93.54(4) 1_655 13
P1 P1 P2 85.19(5) 9_665 13
Cu1 P1 P2 52.19(3) 1_565 13
Cu1 P1 P2 97.63(7) 9_565 13
P1 P1 P2 86.46(4) 3 5_454
P1 P1 P2 75.12(5) 11_565 5_454
P1 P1 P2 74.68(5) 9_565 5_454
Cu1 P1 P2 147.25(10) . 5_454
Cu1 P1 P2 60.88(3) 9 5_454
Th1 P1 P2 128.25(9) 13 5_454
Th1 P1 P2 42.424(16) 5_554 5_454
Th1 P1 P2 42.573(15) 5_454 5_454
Th1 P1 P2 118.47(8) 13_455 5_454
P1 P1 P2 104.88(5) 11 5_454
P1 P1 P2 104.14(5) 9 5_454
P1 P1 P2 93.54(4) 3_655 5_454
P2 P1 P2 151.08(9) . 5_454
P2 P1 P2 54.36(2) 9_655 5_454
P2 P1 P2 52.78(3) 9 5_454
P2 P1 P2 138.87(8) 1_455 5_454
P1 P1 P2 86.46(4) 1_455 5_454
P1 P1 P2 93.54(4) 1_655 5_454
P1 P1 P2 85.19(5) 9_665 5_454
Cu1 P1 P2 97.63(7) 1_565 5_454
Cu1 P1 P2 52.19(3) 9_565 5_454
P2 P1 P2 149.37(9) 13 5_454
P1 P1 Cu1 147.87(4) 3 1_655
P1 P1 Cu1 112.56(4) 11_565 1_655
P1 P1 Cu1 124.83(17) 9_565 1_655
Cu1 P1 Cu1 64.24(7) . 1_655
Cu1 P1 Cu1 94.15(10) 9 1_655
Th1 P1 Cu1 51.34(5) 13 1_655
Th1 P1 Cu1 83.89(7) 5_554 1_655
Th1 P1 Cu1 162.60(5) 5_454 1_655
Th1 P1 Cu1 119.41(3) 13_455 1_655
P1 P1 Cu1 67.44(4) 11 1_655
P1 P1 Cu1 75.54(10) 9 1_655
P1 P1 Cu1 32.13(4) 3_655 1_655
P2 P1 Cu1 31.70(3) . 1_655
P2 P1 Cu1 72.90(6) 9_655 1_655
P2 P1 Cu1 125.27(8) 9 1_655
P2 P1 Cu1 93.37(5) 1_455 1_655
P1 P1 Cu1 147.87(4) 1_455 1_655
P1 P1 Cu1 32.13(4) 1_655 1_655
P1 P1 Cu1 59.04(7) 9_665 1_655
Cu1 P1 Cu1 105.27(6) 1_565 1_655
Cu1 P1 Cu1 123.24(8) 9_565 1_655
P2 P1 Cu1 78.21(3) 13 1_655
P2 P1 Cu1 120.40(6) 5_454 1_655
P1 P1 Cu1 147.87(4) 3 9_655
P1 P1 Cu1 112.56(4) 11_565 9_655
P1 P1 Cu1 124.83(17) 9_565 9_655
Cu1 P1 Cu1 94.15(10) . 9_655
Cu1 P1 Cu1 64.24(7) 9 9_655
Th1 P1 Cu1 83.89(7) 13 9_655
Th1 P1 Cu1 51.34(5) 5_554 9_655
Th1 P1 Cu1 119.41(3) 5_454 9_655
Th1 P1 Cu1 162.60(5) 13_455 9_655
P1 P1 Cu1 67.44(4) 11 9_655
P1 P1 Cu1 75.54(10) 9 9_655
P1 P1 Cu1 32.13(4) 3_655 9_655
P2 P1 Cu1 72.90(6) . 9_655
P2 P1 Cu1 31.70(3) 9_655 9_655
P2 P1 Cu1 93.37(5) 9 9_655
P2 P1 Cu1 125.27(8) 1_455 9_655
P1 P1 Cu1 147.87(4) 1_455 9_655
P1 P1 Cu1 32.13(4) 1_655 9_655
P1 P1 Cu1 59.04(7) 9_665 9_655
Cu1 P1 Cu1 123.24(8) 1_565 9_655
Cu1 P1 Cu1 105.27(6) 9_565 9_655
P2 P1 Cu1 120.40(6) 13 9_655
P2 P1 Cu1 78.21(3) 5_454 9_655
Cu1 P1 Cu1 43.22(4) 1_655 9_655
P1 P1 P1 0.0 3 3_455
P1 P1 P1 90.0 11_565 3_455
P1 P1 P1 76.46(16) 9_565 3_455
Cu1 P1 P1 83.63(8) . 3_455
Cu1 P1 P1 83.63(8) 9 3_455
Th1 P1 P1 127.04(6) 13 3_455
Th1 P1 P1 127.04(5) 5_554 3_455
Th1 P1 P1 45.52(5) 5_454 3_455
Th1 P1 P1 45.52(5) 13_455 3_455
P1 P1 P1 90.0 11 3_455
P1 P1 P1 81.21(11) 9 3_455
P1 P1 P1 180.0 3_655 3_455
P2 P1 P1 117.97(5) . 3_455
P2 P1 P1 117.97(5) 9_655 3_455
P2 P1 P1 55.36(4) 9 3_455
P2 P1 P1 55.36(5) 1_455 3_455
P1 P1 P1 0.0 1_455 3_455
P1 P1 P1 180.0 1_655 3_455
P1 P1 P1 147.96(9) 9_665 3_455
Cu1 P1 P1 86.43(4) 1_565 3_455
Cu1 P1 P1 86.43(4) 9_565 3_455
P2 P1 P1 86.46(4) 13 3_455
P2 P1 P1 86.46(4) 5_454 3_455
Cu1 P1 P1 147.87(4) 1_655 3_455
Cu1 P1 P1 147.87(4) 9_655 3_455
P1 P1 P1 28.54(7) 3 11_465
P1 P1 P1 61.46(7) 11_565 11_465
P1 P1 P1 47.92(16) 9_565 11_465
Cu1 P1 P1 104.19(8) . 11_465
Cu1 P1 P1 104.19(8) 9 11_465
Th1 P1 P1 110.43(11) 13 11_465
Th1 P1 P1 110.43(11) 5_554 11_465
Th1 P1 P1 39.06(4) 5_454 11_465
Th1 P1 P1 39.06(4) 13_455 11_465
P1 P1 P1 118.54(7) 11 11_465
P1 P1 P1 109.75(12) 9 11_465
P1 P1 P1 151.46(7) 3_655 11_465
P2 P1 P1 129.07(4) . 11_465
P2 P1 P1 129.07(4) 9_655 11_465
P2 P1 P1 72.78(4) 9 11_465
P2 P1 P1 72.78(4) 1_455 11_465
P1 P1 P1 28.54(7) 1_455 11_465
P1 P1 P1 151.46(7) 1_655 11_465
P1 P1 P1 119.42(16) 9_665 11_465
Cu1 P1 P1 60.38(8) 1_565 11_465
Cu1 P1 P1 60.38(8) 9_565 11_465
P2 P1 P1 79.81(5) 13 11_465
P2 P1 P1 79.81(5) 5_454 11_465
Cu1 P1 P1 158.01(3) 1_655 11_465
Cu1 P1 P1 158.01(3) 9_655 11_465
P1 P1 P1 28.54(7) 3_455 11_465
P1 P1 P1 151.46(8) 3 11_665
P1 P1 P1 61.46(8) 11_565 11_665
P1 P1 P1 75.00(19) 9_565 11_665
Cu1 P1 P1 116.10(8) . 11_665
Cu1 P1 P1 116.10(8) 9 11_665
Th1 P1 P1 44.82(5) 13 11_665
Th1 P1 P1 44.82(5) 5_554 11_665
Th1 P1 P1 117.04(10) 5_454 11_665
Th1 P1 P1 117.04(10) 13_455 11_665
P1 P1 P1 118.54(7) 11 11_665
P1 P1 P1 127.33(14) 9 11_665
P1 P1 P1 28.54(7) 3_655 11_665
P2 P1 P1 78.83(5) . 11_665
P2 P1 P1 78.83(5) 9_655 11_665
P2 P1 P1 134.65(4) 9 11_665
P2 P1 P1 134.65(4) 1_455 11_665
P1 P1 P1 151.46(7) 1_455 11_665
P1 P1 P1 28.54(7) 1_655 11_665
P1 P1 P1 3.50(5) 9_665 11_665
Cu1 P1 P1 67.36(8) 1_565 11_665
Cu1 P1 P1 67.36(8) 9_565 11_665
P2 P1 P1 86.08(5) 13 11_665
P2 P1 P1 86.08(5) 5_454 11_665
Cu1 P1 P1 55.90(4) 1_655 11_665
Cu1 P1 P1 55.90(4) 9_655 11_665
P1 P1 P1 151.46(7) 3_455 11_665
P1 P1 P1 122.92(15) 11_465 11_665
P1 P1 P1 135.75(8) 3 9_655
P1 P1 P1 134.25(8) 11_565 9_655
P1 P1 P1 147.8(2) 9_565 9_655
Cu1 P1 P1 65.11(8) . 9_655
Cu1 P1 P1 65.11(8) 9 9_655
Th1 P1 P1 80.30(8) 13 9_655
Th1 P1 P1 80.30(8) 5_554 9_655
Th1 P1 P1 137.48(6) 5_454 9_655
Th1 P1 P1 137.48(6) 13_455 9_655
P1 P1 P1 45.75(8) 11 9_655
P1 P1 P1 54.54(9) 9 9_655
P1 P1 P1 44.25(8) 3_655 9_655
P2 P1 P1 49.10(5) . 9_655
P2 P1 P1 49.10(5) 9_655 9_655
P2 P1 P1 96.33(8) 9 9_655
P2 P1 P1 96.33(8) 1_455 9_655
P1 P1 P1 135.75(8) 1_455 9_655
P1 P1 P1 44.25(8) 1_655 9_655
P1 P1 P1 76.29(10) 9_665 9_655
Cu1 P1 P1 133.37(9) 1_565 9_655
Cu1 P1 P1 133.37(9) 9_565 9_655
P2 P1 P1 102.91(5) 13 9_655
P2 P1 P1 102.91(5) 5_454 9_655
Cu1 P1 P1 29.04(3) 1_655 9_655
Cu1 P1 P1 29.04(3) 9_655 9_655
P1 P1 P1 135.75(8) 3_455 9_655
P1 P1 P1 164.29(14) 11_465 9_655
P1 P1 P1 72.79(6) 11_665 9_655
P1 P1 Cu1 28.84(3) 3 9_455
P1 P1 Cu1 110.37(4) 11_565 9_455
P1 P1 Cu1 97.66(16) 9_565 9_455
Cu1 P1 Cu1 83.30(8) . 9_455
Cu1 P1 Cu1 54.79(6) 9 9_455
Th1 P1 Cu1 153.37(6) 13 9_455
Th1 P1 Cu1 115.07(4) 5_554 9_455
Th1 P1 Cu1 45.04(4) 5_454 9_455
Th1 P1 Cu1 73.36(6) 13_455 9_455
P1 P1 Cu1 69.63(4) 11 9_455
P1 P1 Cu1 61.46(9) 9 9_455
P1 P1 Cu1 151.15(3) 3_655 9_455
P2 P1 Cu1 120.29(7) . 9_455
P2 P1 Cu1 89.96(5) 9_655 9_455
P2 P1 Cu1 28.20(3) 9 9_455
P2 P1 Cu1 65.74(6) 1_455 9_455
P1 P1 Cu1 28.85(3) 1_455 9_455
P1 P1 Cu1 151.15(3) 1_655 9_455
P1 P1 Cu1 157.99(6) 9_665 9_455
Cu1 P1 Cu1 113.26(7) 1_565 9_455
Cu1 P1 Cu1 97.85(5) 9_565 9_455
P2 P1 Cu1 110.94(6) 13 9_455
P2 P1 Cu1 73.32(3) 5_454 9_455
Cu1 P1 Cu1 137.00(8) 1_655 9_455
Cu1 P1 Cu1 119.03(6) 9_655 9_455
P1 P1 Cu1 28.85(3) 3_455 9_455
P1 P1 Cu1 52.90(4) 11_465 9_455
P1 P1 Cu1 159.35(4) 11_665 9_455
P1 P1 Cu1 112.61(10) 9_655 9_455
P1 P1 Cu1 28.84(3) 3 1_455
P1 P1 Cu1 110.37(4) 11_565 1_455
P1 P1 Cu1 97.66(16) 9_565 1_455
Cu1 P1 Cu1 54.79(6) . 1_455
Cu1 P1 Cu1 83.30(8) 9 1_455
Th1 P1 Cu1 115.07(4) 13 1_455
Th1 P1 Cu1 153.37(6) 5_554 1_455
Th1 P1 Cu1 73.36(6) 5_454 1_455
Th1 P1 Cu1 45.04(4) 13_455 1_455
P1 P1 Cu1 69.63(4) 11 1_455
P1 P1 Cu1 61.46(9) 9 1_455
P1 P1 Cu1 151.15(3) 3_655 1_455
P2 P1 Cu1 89.96(5) . 1_455
P2 P1 Cu1 120.29(7) 9_655 1_455
P2 P1 Cu1 65.74(6) 9 1_455
P2 P1 Cu1 28.20(3) 1_455 1_455
P1 P1 Cu1 28.85(3) 1_455 1_455
P1 P1 Cu1 151.15(3) 1_655 1_455
P1 P1 Cu1 157.99(6) 9_665 1_455
Cu1 P1 Cu1 97.85(5) 1_565 1_455
Cu1 P1 Cu1 113.26(7) 9_565 1_455
P2 P1 Cu1 73.32(3) 13 1_455
P2 P1 Cu1 110.94(6) 5_454 1_455
Cu1 P1 Cu1 119.03(6) 1_655 1_455
Cu1 P1 Cu1 137.00(8) 9_655 1_455
P1 P1 Cu1 28.85(3) 3_455 1_455
P1 P1 Cu1 52.90(4) 11_465 1_455
P1 P1 Cu1 159.35(4) 11_665 1_455
P1 P1 Cu1 112.61(10) 9_655 1_455
Cu1 P1 Cu1 39.04(4) 9_455 1_455
P1 P1 P1 25.68(8) 3 9_465
P1 P1 P1 64.32(8) 11_565 9_465
P1 P1 P1 50.78(13) 9_565 9_465
Cu1 P1 P1 102.17(10) . 9_465
Cu1 P1 P1 102.17(10) 9 9_465
Th1 P1 P1 112.30(9) 13 9_465
Th1 P1 P1 112.30(9) 5_554 9_465
Th1 P1 P1 38.97(4) 5_454 9_465
Th1 P1 P1 38.97(4) 13_455 9_465
P1 P1 P1 115.68(8) 11 9_465
P1 P1 P1 106.89(14) 9 9_465
P1 P1 P1 154.32(8) 3_655 9_465
P2 P1 P1 128.36(5) . 9_465
P2 P1 P1 128.36(5) 9_655 9_465
P2 P1 P1 70.86(6) 9 9_465
P2 P1 P1 70.86(6) 1_455 9_465
P1 P1 P1 25.68(8) 1_455 9_465
P1 P1 P1 154.32(8) 1_655 9_465
P1 P1 P1 122.28(15) 9_665 9_465
Cu1 P1 P1 62.94(7) 1_565 9_465
Cu1 P1 P1 62.94(7) 9_565 9_465
P2 P1 P1 80.39(5) 13 9_465
P2 P1 P1 80.39(5) 5_454 9_465
Cu1 P1 P1 158.35(2) 1_655 9_465
Cu1 P1 P1 158.35(2) 9_655 9_465
P1 P1 P1 25.68(8) 3_455 9_465
P1 P1 P1 2.86(3) 11_465 9_465
P1 P1 P1 125.78(15) 11_665 9_465
P1 P1 P1 161.43(15) 9_655 9_465
Cu1 P1 P1 50.32(5) 9_455 9_465
Cu1 P1 P1 50.32(5) 1_455 9_465
P1 P1 P2 110.00(4) 3 1_565
P1 P1 P2 40.44(4) 11_565 1_565
P1 P1 P2 48.70(10) 9_565 1_565
Cu1 P1 P2 101.79(5) . 1_565
Cu1 P1 P2 164.35(10) 9 1_565
Th1 P1 P2 28.28(4) 13 1_565
Th1 P1 P2 83.97(7) 5_554 1_565
Th1 P1 P2 109.25(8) 5_454 1_565
Th1 P1 P2 68.69(5) 13_455 1_565
P1 P1 P2 139.56(4) 11 1_565
P1 P1 P2 143.56(6) 9 1_565
P1 P1 P2 70.00(4) 3_655 1_565
P2 P1 P2 76.75(5) . 1_565
P2 P1 P2 127.15(8) 9_655 1_565
P2 P1 P2 155.01(8) 9 1_565
P2 P1 P2 97.49(5) 1_455 1_565
P1 P1 P2 110.00(4) 1_455 1_565
P1 P1 P2 70.00(4) 1_655 1_565
P1 P1 P2 46.08(5) 9_665 1_565
Cu1 P1 P2 26.86(2) 1_565 1_565
Cu1 P1 P2 62.23(5) 9_565 1_565
P2 P1 P2 45.10(4) 13 1_565
P2 P1 P2 110.93(7) 5_454 1_565
Cu1 P1 P2 78.43(4) 1_655 1_565
Cu1 P1 P2 101.85(6) 9_655 1_565
P1 P1 P2 110.00(4) 3_455 1_565
P1 P1 P2 86.37(9) 11_465 1_565
P1 P1 P2 48.39(6) 11_665 1_565
P1 P1 P2 106.63(8) 9_655 1_565
Cu1 P1 P2 138.47(7) 9_455 1_565
Cu1 P1 P2 112.35(4) 1_455 1_565
P1 P1 P2 88.76(8) 9_465 1_565
P1 P1 P2 110.00(4) 3 9_665
P1 P1 P2 40.44(4) 11_565 9_665
P1 P1 P2 48.70(10) 9_565 9_665
Cu1 P1 P2 164.35(10) . 9_665
Cu1 P1 P2 101.79(5) 9 9_665
Th1 P1 P2 83.97(7) 13 9_665
Th1 P1 P2 28.28(4) 5_554 9_665
Th1 P1 P2 68.69(5) 5_454 9_665
Th1 P1 P2 109.25(8) 13_455 9_665
P1 P1 P2 139.56(4) 11 9_665
P1 P1 P2 143.56(6) 9 9_665
P1 P1 P2 70.00(4) 3_655 9_665
P2 P1 P2 127.15(8) . 9_665
P2 P1 P2 76.75(5) 9_655 9_665
P2 P1 P2 97.49(5) 9 9_665
P2 P1 P2 155.01(8) 1_455 9_665
P1 P1 P2 110.00(4) 1_455 9_665
P1 P1 P2 70.00(4) 1_655 9_665
P1 P1 P2 46.08(5) 9_665 9_665
Cu1 P1 P2 62.23(5) 1_565 9_665
Cu1 P1 P2 26.86(2) 9_565 9_665
P2 P1 P2 110.93(7) 13 9_665
P2 P1 P2 45.10(4) 5_454 9_665
Cu1 P1 P2 101.85(6) 1_655 9_665
Cu1 P1 P2 78.43(4) 9_655 9_665
P1 P1 P2 110.00(4) 3_455 9_665
P1 P1 P2 86.37(9) 11_465 9_665
P1 P1 P2 48.39(6) 11_665 9_665
P1 P1 P2 106.63(8) 9_655 9_665
Cu1 P1 P2 112.35(4) 9_455 9_665
Cu1 P1 P2 138.47(7) 1_455 9_665
P1 P1 P2 88.76(8) 9_465 9_665
P2 P1 P2 66.89(7) 1_565 9_665
P1 P1 Th1 87.08(4) 3 .
P1 P1 Th1 109.20(4) 11_565 .
P1 P1 Th1 107.93(4) 9_565 .
Cu1 P1 Th1 27.07(3) . .
Cu1 P1 Th1 114.06(9) 9 .
Th1 P1 Th1 59.41(2) 13 .
Th1 P1 Th1 144.89(8) 5_554 .
Th1 P1 Th1 131.93(7) 5_454 .
Th1 P1 Th1 58.808(18) 13_455 .
P1 P1 Th1 70.80(4) 11 .
P1 P1 Th1 70.57(4) 9 .
P1 P1 Th1 92.91(4) 3_655 .
P2 P1 Th1 32.95(3) . .
P2 P1 Th1 125.90(8) 9_655 .
P2 P1 Th1 119.68(7) 9 .
P2 P1 Th1 33.61(3) 1_455 .
P1 P1 Th1 87.09(4) 1_455 .
P1 P1 Th1 92.91(4) 1_655 .
P1 P1 Th1 102.56(4) 9_665 .
Cu1 P1 Th1 86.26(3) 1_565 .
Cu1 P1 Th1 131.61(6) 9_565 .
P2 P1 Th1 34.082(16) 13 .
P2 P1 Th1 172.23(8) 5_454 .
Cu1 P1 Th1 64.51(3) 1_655 .
Cu1 P1 Th1 105.32(6) 9_655 .
P1 P1 Th1 87.09(3) 3_455 .
P1 P1 Th1 96.46(3) 11_465 .
P1 P1 Th1 101.64(3) 11_665 .
P1 P1 Th1 78.87(4) 9_655 .
Cu1 P1 Th1 98.98(5) 9_455 .
Cu1 P1 Th1 61.70(3) 1_455 .
P1 P1 Th1 95.55(4) 9_465 .
P2 P1 Th1 75.40(3) 1_565 .
P2 P1 Th1 141.94(6) 9_665 .
P1 P1 Th1 87.08(4) 3 9
P1 P1 Th1 109.20(4) 11_565 9
P1 P1 Th1 107.93(4) 9_565 9
Cu1 P1 Th1 114.06(9) . 9
Cu1 P1 Th1 27.07(3) 9 9
Th1 P1 Th1 144.89(8) 13 9
Th1 P1 Th1 59.41(2) 5_554 9
Th1 P1 Th1 58.808(18) 5_454 9
Th1 P1 Th1 131.93(7) 13_455 9
P1 P1 Th1 70.80(4) 11 9
P1 P1 Th1 70.57(4) 9 9
P1 P1 Th1 92.91(4) 3_655 9
P2 P1 Th1 125.90(8) . 9
P2 P1 Th1 32.95(3) 9_655 9
P2 P1 Th1 33.61(3) 9 9
P2 P1 Th1 119.68(7) 1_455 9
P1 P1 Th1 87.09(4) 1_455 9
P1 P1 Th1 92.91(3) 1_655 9
P1 P1 Th1 102.56(4) 9_665 9
Cu1 P1 Th1 131.60(6) 1_565 9
Cu1 P1 Th1 86.26(3) 9_565 9
P2 P1 Th1 172.23(8) 13 9
P2 P1 Th1 34.082(17) 5_454 9
Cu1 P1 Th1 105.32(6) 1_655 9
Cu1 P1 Th1 64.51(3) 9_655 9
P1 P1 Th1 87.09(4) 3_455 9
P1 P1 Th1 96.46(3) 11_465 9
P1 P1 Th1 101.64(3) 11_665 9
P1 P1 Th1 78.87(4) 9_655 9
Cu1 P1 Th1 61.70(3) 9_455 9
Cu1 P1 Th1 98.98(5) 1_455 9
P1 P1 Th1 95.55(4) 9_465 9
P2 P1 Th1 141.94(6) 1_565 9
P2 P1 Th1 75.40(3) 9_665 9
Th1 P1 Th1 141.13(7) . 9
P1 P1 Th1 109.48(3) 3 5_544
P1 P1 Th1 149.15(3) 11_565 5_544
P1 P1 Th1 155.88(6) 9_565 5_544
Cu1 P1 Th1 71.91(8) . 5_544
Cu1 P1 Th1 32.15(5) 9 5_544
Th1 P1 Th1 113.38(9) 13 5_544
Th1 P1 Th1 81.30(6) 5_554 5_544
Th1 P1 Th1 106.14(5) 5_454 5_544
Th1 P1 Th1 140.17(8) 13_455 5_544
P1 P1 Th1 30.85(3) 11 5_544
P1 P1 Th1 37.11(7) 9 5_544
P1 P1 Th1 70.52(3) 3_655 5_544
P2 P1 Th1 75.27(6) . 5_544
P2 P1 Th1 32.53(3) 9_655 5_544
P2 P1 Th1 63.25(4) 9 5_544
P2 P1 Th1 95.65(7) 1_455 5_544
P1 P1 Th1 109.48(3) 1_455 5_544
P1 P1 Th1 70.52(3) 1_655 5_544
P1 P1 Th1 99.95(10) 9_665 5_544
Cu1 P1 Th1 164.01(8) 1_565 5_544
Cu1 P1 Th1 131.31(3) 9_565 5_544
P2 P1 Th1 128.08(6) 13 5_544
P2 P1 Th1 82.26(3) 5_454 5_544
Cu1 P1 Th1 62.07(4) 1_655 5_544
Cu1 P1 Th1 40.95(3) 9_655 5_544
P1 P1 Th1 109.48(3) 3_455 5_544
P1 P1 Th1 134.68(8) 11_465 5_544
P1 P1 Th1 96.73(7) 11_665 5_544
P1 P1 Th1 33.07(4) 9_655 5_544
Cu1 P1 Th1 82.14(5) 9_455 5_544
Cu1 P1 Th1 97.09(6) 1_455 5_544
P1 P1 Th1 132.27(9) 9_465 5_544
P2 P1 Th1 138.95(7) 1_565 5_544
P2 P1 Th1 108.95(4) 9_665 5_544
Th1 P1 Th1 95.85(5) . 5_544
Th1 P1 Th1 50.75(2) 9 5_544
P1 P1 Th1 109.48(3) 3 13_545
P1 P1 Th1 149.15(3) 11_565 13_545
P1 P1 Th1 155.88(6) 9_565 13_545
Cu1 P1 Th1 32.15(5) . 13_545
Cu1 P1 Th1 71.91(8) 9 13_545
Th1 P1 Th1 81.30(6) 13 13_545
Th1 P1 Th1 113.38(9) 5_554 13_545
Th1 P1 Th1 140.17(8) 5_454 13_545
Th1 P1 Th1 106.14(5) 13_455 13_545
P1 P1 Th1 30.85(3) 11 13_545
P1 P1 Th1 37.11(7) 9 13_545
P1 P1 Th1 70.52(3) 3_655 13_545
P2 P1 Th1 32.53(3) . 13_545
P2 P1 Th1 75.27(6) 9_655 13_545
P2 P1 Th1 95.65(7) 9 13_545
P2 P1 Th1 63.25(4) 1_455 13_545
P1 P1 Th1 109.48(3) 1_455 13_545
P1 P1 Th1 70.52(3) 1_655 13_545
P1 P1 Th1 99.95(10) 9_665 13_545
Cu1 P1 Th1 131.31(3) 1_565 13_545
Cu1 P1 Th1 164.01(8) 9_565 13_545
P2 P1 Th1 82.26(3) 13 13_545
P2 P1 Th1 128.08(6) 5_454 13_545
Cu1 P1 Th1 40.95(3) 1_655 13_545
Cu1 P1 Th1 62.07(4) 9_655 13_545
P1 P1 Th1 109.48(3) 3_455 13_545
P1 P1 Th1 134.68(7) 11_465 13_545
P1 P1 Th1 96.73(7) 11_665 13_545
P1 P1 Th1 33.07(4) 9_655 13_545
Cu1 P1 Th1 97.09(6) 9_455 13_545
Cu1 P1 Th1 82.14(5) 1_455 13_545
P1 P1 Th1 132.27(9) 9_465 13_545
P2 P1 Th1 108.95(4) 1_565 13_545
P2 P1 Th1 138.95(7) 9_665 13_545
Th1 P1 Th1 50.75(2) . 13_545
Th1 P1 Th1 95.85(5) 9 13_545
Th1 P1 Th1 45.85(3) 5_544 13_545
P1 P1 P1 40.25(6) 3 11_455
P1 P1 P1 130.25(6) 11_565 11_455
P1 P1 P1 116.72(16) 9_565 11_455
Cu1 P1 P1 56.78(9) . 11_455
Cu1 P1 P1 56.78(9) 9 11_455
Th1 P1 P1 134.69(5) 13 11_455
Th1 P1 P1 134.69(5) 5_554 11_455
Th1 P1 P1 71.52(4) 5_454 11_455
Th1 P1 P1 71.52(4) 13_455 11_455
P1 P1 P1 49.75(6) 11 11_455
P1 P1 P1 40.95(11) 9 11_455
P1 P1 P1 139.75(6) 3_655 11_455
P2 P1 P1 93.59(8) . 11_455
P2 P1 P1 93.59(8) 9_655 11_455
P2 P1 P1 44.86(4) 9 11_455
P2 P1 P1 44.86(4) 1_455 11_455
P1 P1 P1 40.25(6) 1_455 11_455
P1 P1 P1 139.75(6) 1_655 11_455
P1 P1 P1 171.78(15) 9_665 11_455
Cu1 P1 P1 123.16(6) 1_565 11_455
Cu1 P1 P1 123.16(6) 9_565 11_455
P2 P1 P1 96.82(4) 13 11_455
P2 P1 P1 96.82(4) 5_454 11_455
Cu1 P1 P1 113.48(9) 1_655 11_455
Cu1 P1 P1 113.48(9) 9_655 11_455
P1 P1 P1 40.25(6) 3_455 11_455
P1 P1 P1 68.79(3) 11_465 11_455
P1 P1 P1 168.29(13) 11_665 11_455
P1 P1 P1 95.49(12) 9_655 11_455
Cu1 P1 P1 26.698(14) 9_455 11_455
Cu1 P1 P1 26.698(14) 1_455 11_455
P1 P1 P1 65.94(4) 9_465 11_455
P2 P1 P1 138.83(4) 1_565 11_455
P2 P1 P1 138.83(4) 9_665 11_455
Th1 P1 P1 75.45(4) . 11_455
Th1 P1 P1 75.45(4) 9 11_455
Th1 P1 P1 72.53(7) 5_544 11_455
Th1 P1 P1 72.53(7) 13_545 11_455
P1 P1 P1 139.74(6) 3 11_655
P1 P1 P1 130.25(6) 11_565 11_655
P1 P1 P1 143.79(18) 9_565 11_655
Cu1 P1 P1 67.75(10) . 11_655
Cu1 P1 P1 67.75(10) 9 11_655
Th1 P1 P1 77.52(4) 13 11_655
Th1 P1 P1 77.52(4) 5_554 11_655
Th1 P1 P1 138.80(6) 5_454 11_655
Th1 P1 P1 138.80(6) 13_455 11_655
P1 P1 P1 49.75(6) 11 11_655
P1 P1 P1 58.54(13) 9 11_655
P1 P1 P1 40.25(6) 3_655 11_655
P2 P1 P1 49.22(5) . 11_655
P2 P1 P1 49.22(5) 9_655 11_655
P2 P1 P1 99.14(8) 9 11_655
P2 P1 P1 99.14(8) 1_455 11_655
P1 P1 P1 139.75(6) 1_455 11_655
P1 P1 P1 40.25(6) 1_655 11_655
P1 P1 P1 72.29(6) 9_665 11_655
Cu1 P1 P1 129.95(6) 1_565 11_655
Cu1 P1 P1 129.95(6) 9_565 11_655
P2 P1 P1 102.31(4) 13 11_655
P2 P1 P1 102.31(4) 5_454 11_655
Cu1 P1 P1 26.592(13) 1_655 11_655
Cu1 P1 P1 26.592(13) 9_655 11_655
P1 P1 P1 139.75(6) 3_455 11_655
P1 P1 P1 168.29(13) 11_465 11_655
P1 P1 P1 68.79(3) 11_665 11_655
P1 P1 P1 4.00(5) 9_655 11_655
Cu1 P1 P1 116.33(9) 9_455 11_655
Cu1 P1 P1 116.33(9) 1_455 11_655
P1 P1 P1 165.43(13) 9_465 11_655
P2 P1 P1 103.35(4) 1_565 11_655
P2 P1 P1 103.35(4) 9_665 11_655
Th1 P1 P1 80.00(5) . 11_655
Th1 P1 P1 80.00(5) 9 11_655
Th1 P1 P1 35.98(5) 5_544 11_655
Th1 P1 P1 35.98(5) 13_545 11_655
P1 P1 P1 99.49(11) 11_455 11_655
Cu1 P2 Cu1 119.10(12) 1_655 .
Cu1 P2 Th1 164.67(9) 1_655 .
Cu1 P2 Th1 76.23(4) . .
Cu1 P2 Th1 76.23(4) 1_655 1_655
Cu1 P2 Th1 164.67(9) . 1_655
Th1 P2 Th1 88.44(7) . 1_655
Cu1 P2 Th1 82.22(4) 1_655 13_545
Cu1 P2 Th1 82.22(4) . 13_545
Th1 P2 Th1 101.04(3) . 13_545
Th1 P2 Th1 101.04(3) 1_655 13_545
Cu1 P2 Th1 82.22(4) 1_655 13
Cu1 P2 Th1 82.22(4) . 13
Th1 P2 Th1 101.04(3) . 13
Th1 P2 Th1 101.04(3) 1_655 13
Th1 P2 Th1 149.00(10) 13_545 13
Cu1 P2 P2 72.94(3) 1_655 13_655
Cu1 P2 P2 130.48(3) . 13_655
Th1 P2 P2 97.46(8) . 13_655
Th1 P2 P2 50.74(4) 1_655 13_655
Th1 P2 P2 145.727(17) 13_545 13_655
Th1 P2 P2 50.30(2) 13 13_655
Cu1 P2 P2 130.48(3) 1_655 13_545
Cu1 P2 P2 72.94(3) . 13_545
Th1 P2 P2 50.74(4) . 13_545
Th1 P2 P2 97.46(8) 1_655 13_545
Th1 P2 P2 50.30(2) 13_545 13_545
Th1 P2 P2 145.727(17) 13 13_545
P2 P2 P2 138.91(15) 13_655 13_545
Cu1 P2 P2 130.48(3) 1_655 13
Cu1 P2 P2 72.94(3) . 13
Th1 P2 P2 50.74(4) . 13
Th1 P2 P2 97.46(8) 1_655 13
Th1 P2 P2 145.727(17) 13_545 13
Th1 P2 P2 50.30(2) 13 13
P2 P2 P2 66.28(4) 13_655 13
P2 P2 P2 98.97(7) 13_545 13
Cu1 P2 P2 72.94(3) 1_655 13_645
Cu1 P2 P2 130.48(3) . 13_645
Th1 P2 P2 97.46(8) . 13_645
Th1 P2 P2 50.74(4) 1_655 13_645
Th1 P2 P2 50.30(2) 13_545 13_645
Th1 P2 P2 145.727(17) 13 13_645
P2 P2 P2 98.97(7) 13_655 13_645
P2 P2 P2 66.28(4) 13_545 13_645
P2 P2 P2 138.91(15) 13 13_645
Cu1 P2 P1 91.22(8) 1_655 11
Cu1 P2 P1 38.06(6) . 11
Th1 P2 P1 102.39(4) . 11
Th1 P2 P1 150.31(5) 1_655 11
Th1 P2 P1 50.04(6) 13_545 11
Th1 P2 P1 103.79(8) 13 11
P2 P2 P1 150.34(10) 13_655 11
P2 P2 P1 70.22(6) 13_545 11
P2 P2 P1 110.87(7) 13 11
P2 P2 P1 100.04(7) 13_645 11
Cu1 P2 P1 38.06(6) 1_655 9_655
Cu1 P2 P1 91.22(9) . 9_655
Th1 P2 P1 150.31(5) . 9_655
Th1 P2 P1 102.39(4) 1_655 9_655
Th1 P2 P1 50.04(6) 13_545 9_655
Th1 P2 P1 103.79(8) 13 9_655
P2 P2 P1 110.87(7) 13_655 9_655
P2 P2 P1 100.04(7) 13_545 9_655
P2 P2 P1 150.34(10) 13 9_655
P2 P2 P1 70.22(6) 13_645 9_655
P1 P2 P1 55.93(10) 11 9_655
Cu1 P2 P1 38.06(6) 1_655 3_655
Cu1 P2 P1 91.22(8) . 3_655
Th1 P2 P1 150.31(5) . 3_655
Th1 P2 P1 102.39(5) 1_655 3_655
Th1 P2 P1 103.79(8) 13_545 3_655
Th1 P2 P1 50.04(6) 13 3_655
P2 P2 P1 70.22(6) 13_655 3_655
P2 P2 P1 150.34(10) 13_545 3_655
P2 P2 P1 100.04(7) 13 3_655
P2 P2 P1 110.87(7) 13_645 3_655
P1 P2 P1 81.80(9) 11 3_655
P1 P2 P1 54.37(10) 9_655 3_655
Cu1 P2 P1 91.22(8) 1_655 .
Cu1 P2 P1 38.06(6) . .
Th1 P2 P1 102.39(4) . .
Th1 P2 P1 150.31(5) 1_655 .
Th1 P2 P1 103.79(8) 13_545 .
Th1 P2 P1 50.04(6) 13 .
P2 P2 P1 100.04(7) 13_655 .
P2 P2 P1 110.87(7) 13_545 .
P2 P2 P1 70.22(6) 13 .
P2 P2 P1 150.34(10) 13_645 .
P1 P2 P1 54.37(10) 11 .
P1 P2 P1 81.80(9) 9_655 .
P1 P2 P1 55.93(10) 3_655 .
Cu1 P2 Cu1 109.62(3) 1_655 13
Cu1 P2 Cu1 109.62(3) . 13
Th1 P2 Cu1 61.66(4) . 13
Th1 P2 Cu1 61.66(4) 1_655 13
Th1 P2 Cu1 154.01(8) 13_545 13
Th1 P2 Cu1 56.99(3) 13 13
P2 P2 Cu1 36.68(4) 13_655 13
P2 P2 Cu1 109.69(9) 13_545 13
P2 P2 Cu1 36.68(4) 13 13
P2 P2 Cu1 109.69(9) 13_645 13
P1 P2 Cu1 147.46(5) 11 13
P1 P2 Cu1 147.46(5) 9_655 13
P1 P2 Cu1 99.12(5) 3_655 13
P1 P2 Cu1 99.12(5) . 13
Cu1 P2 Cu1 109.62(3) 1_655 13_545
Cu1 P2 Cu1 109.62(3) . 13_545
Th1 P2 Cu1 61.66(4) . 13_545
Th1 P2 Cu1 61.66(4) 1_655 13_545
Th1 P2 Cu1 56.99(3) 13_545 13_545
Th1 P2 Cu1 154.01(8) 13 13_545
P2 P2 Cu1 109.69(9) 13_655 13_545
P2 P2 Cu1 36.68(4) 13_545 13_545
P2 P2 Cu1 109.69(9) 13 13_545
P2 P2 Cu1 36.68(4) 13_645 13_545
P1 P2 Cu1 99.12(5) 11 13_545
P1 P2 Cu1 99.12(5) 9_655 13_545
P1 P2 Cu1 147.46(5) 3_655 13_545
P1 P2 Cu1 147.46(5) . 13_545
Cu1 P2 Cu1 97.02(7) 13 13_545
Cu1 P2 P1 97.66(8) 1_655 9
Cu1 P2 P1 32.13(6) . 9
Th1 P2 P1 96.21(4) . 9
Th1 P2 P1 154.30(5) 1_655 9
Th1 P2 P1 53.26(6) 13_545 9
Th1 P2 P1 102.83(7) 13 9
P2 P2 P1 151.82(10) 13_655 9
P2 P2 P1 67.22(6) 13_545 9
P2 P2 P1 105.06(7) 13 9
P2 P2 P1 103.55(7) 13_645 9
P1 P2 P1 6.68(8) 11 9
P1 P2 P1 62.61(5) 9_655 9
P1 P2 P1 85.92(7) 3_655 9
P1 P2 P1 52.82(9) . 9
Cu1 P2 P1 141.74(5) 13 9
Cu1 P2 P1 98.49(4) 13_545 9
Cu1 P2 P1 97.66(8) 1_655 3
Cu1 P2 P1 32.13(6) . 3
Th1 P2 P1 96.21(4) . 3
Th1 P2 P1 154.30(5) 1_655 3
Th1 P2 P1 102.83(7) 13_545 3
Th1 P2 P1 53.26(6) 13 3
P2 P2 P1 103.55(7) 13_655 3
P2 P2 P1 105.06(7) 13_545 3
P2 P2 P1 67.22(6) 13 3
P2 P2 P1 151.82(10) 13_645 3
P1 P2 P1 52.82(9) 11 3
P1 P2 P1 85.92(7) 9_655 3
P1 P2 P1 62.61(5) 3_655 3
P1 P2 P1 6.68(8) . 3
Cu1 P2 P1 98.49(4) 13 3
Cu1 P2 P1 141.74(5) 13_545 3
P1 P2 P1 50.38(10) 9 3
Cu1 P2 P1 32.13(6) 1_655 11_655
Cu1 P2 P1 97.66(8) . 11_655
Th1 P2 P1 154.30(5) . 11_655
Th1 P2 P1 96.21(4) 1_655 11_655
Th1 P2 P1 53.26(6) 13_545 11_655
Th1 P2 P1 102.83(7) 13 11_655
P2 P2 P1 105.06(7) 13_655 11_655
P2 P2 P1 103.55(7) 13_545 11_655
P2 P2 P1 151.82(10) 13 11_655
P2 P2 P1 67.22(6) 13_645 11_655
P1 P2 P1 62.61(5) 11 11_655
P1 P2 P1 6.68(8) 9_655 11_655
P1 P2 P1 52.82(9) 3_655 11_655
P1 P2 P1 85.92(7) . 11_655
Cu1 P2 P1 141.74(5) 13 11_655
Cu1 P2 P1 98.49(4) 13_545 11_655
P1 P2 P1 69.29(9) 9 11_655
P1 P2 P1 90.49(8) 3 11_655
Cu1 P2 P1 32.13(6) 1_655 1_655
Cu1 P2 P1 97.66(9) . 1_655
Th1 P2 P1 154.30(5) . 1_655
Th1 P2 P1 96.21(4) 1_655 1_655
Th1 P2 P1 102.83(7) 13_545 1_655
Th1 P2 P1 53.26(6) 13 1_655
P2 P2 P1 67.22(6) 13_655 1_655
P2 P2 P1 151.82(10) 13_545 1_655
P2 P2 P1 103.55(7) 13 1_655
P2 P2 P1 105.06(7) 13_645 1_655
P1 P2 P1 85.92(7) 11 1_655
P1 P2 P1 52.82(9) 9_655 1_655
P1 P2 P1 6.68(8) 3_655 1_655
P1 P2 P1 62.61(5) . 1_655
Cu1 P2 P1 98.49(4) 13 1_655
Cu1 P2 P1 141.74(5) 13_545 1_655
P1 P2 P1 90.49(8) 9 1_655
P1 P2 P1 69.29(9) 3 1_655
P1 P2 P1 50.38(10) 11_655 1_655
Cu1 P2 P2 30.45(6) 1_655 1_655
Cu1 P2 P2 149.55(6) . 1_655
Th1 P2 P2 134.22(4) . 1_655
Th1 P2 P2 45.78(4) 1_655 1_655
Th1 P2 P2 90.0 13_545 1_655
Th1 P2 P2 90.0 13 1_655
P2 P2 P2 56.86(2) 13_655 1_655
P2 P2 P2 123.14(2) 13_545 1_655
P2 P2 P2 123.14(2) 13 1_655
P2 P2 P2 56.86(2) 13_645 1_655
P1 P2 P2 117.97(5) 11 1_655
P1 P2 P2 62.03(5) 9_655 1_655
P1 P2 P2 62.03(5) 3_655 1_655
P1 P2 P2 117.97(5) . 1_655
Cu1 P2 P2 90.0 13 1_655
Cu1 P2 P2 90.0 13_545 1_655
P1 P2 P2 124.64(5) 9 1_655
P1 P2 P2 124.64(5) 3 1_655
P1 P2 P2 55.36(5) 11_655 1_655
P1 P2 P2 55.36(4) 1_655 1_655
Cu1 P2 P2 149.55(6) 1_655 1_455
Cu1 P2 P2 30.45(6) . 1_455
Th1 P2 P2 45.78(4) . 1_455
Th1 P2 P2 134.22(4) 1_655 1_455
Th1 P2 P2 90.0 13_545 1_455
Th1 P2 P2 90.0 13 1_455
P2 P2 P2 123.14(2) 13_655 1_455
P2 P2 P2 56.86(2) 13_545 1_455
P2 P2 P2 56.86(2) 13 1_455
P2 P2 P2 123.14(2) 13_645 1_455
P1 P2 P2 62.03(5) 11 1_455
P1 P2 P2 117.97(5) 9_655 1_455
P1 P2 P2 117.97(5) 3_655 1_455
P1 P2 P2 62.03(5) . 1_455
Cu1 P2 P2 90.0 13 1_455
Cu1 P2 P2 90.0 13_545 1_455
P1 P2 P2 55.36(5) 9 1_455
P1 P2 P2 55.36(5) 3 1_455
P1 P2 P2 124.64(5) 11_655 1_455
P1 P2 P2 124.64(5) 1_655 1_455
P2 P2 P2 180.0 1_655 1_455
Cu1 P2 P1 115.82(7) 1_655 15
Cu1 P2 P1 122.83(7) . 15
Th1 P2 P1 49.60(6) . 15
Th1 P2 P1 42.75(5) 1_655 15
Th1 P2 P1 120.34(7) 13_545 15
Th1 P2 P1 90.59(6) 13 15
P2 P2 P1 55.42(8) 13_655 15
P2 P2 P1 83.72(9) 13_545 15
P2 P2 P1 60.01(8) 13 15
P2 P2 P1 79.80(9) 13_645 15
P1 P2 P1 151.08(9) 11 15
P1 P2 P1 144.82(4) 9_655 15
P1 P2 P1 125.64(2) 3_655 15
P1 P2 P1 129.84(4) . 15
Cu1 P2 P1 33.77(5) 13 15
Cu1 P2 P1 63.47(6) 13_545 15
P1 P2 P1 145.44(4) 9 15
P1 P2 P1 127.22(3) 3 15
P1 P2 P1 138.87(8) 11_655 15
P1 P2 P1 122.32(5) 1_655 15
P2 P2 P1 86.46(4) 1_655 15
P2 P2 P1 93.54(4) 1_455 15
Cu1 P2 P1 122.83(7) 1_655 13
Cu1 P2 P1 115.82(7) . 13
Th1 P2 P1 42.75(5) . 13
Th1 P2 P1 49.60(6) 1_655 13
Th1 P2 P1 120.34(7) 13_545 13
Th1 P2 P1 90.59(6) 13 13
P2 P2 P1 60.01(8) 13_655 13
P2 P2 P1 79.80(9) 13_545 13
P2 P2 P1 55.42(8) 13 13
P2 P2 P1 83.72(9) 13_645 13
P1 P2 P1 144.82(4) 11 13
P1 P2 P1 151.08(9) 9_655 13
P1 P2 P1 129.84(4) 3_655 13
P1 P2 P1 125.64(2) . 13
Cu1 P2 P1 33.77(5) 13 13
Cu1 P2 P1 63.47(6) 13_545 13
P1 P2 P1 138.87(8) 9 13
P1 P2 P1 122.32(5) 3 13
P1 P2 P1 145.44(4) 11_655 13
P1 P2 P1 127.22(3) 1_655 13
P2 P2 P1 93.54(4) 1_655 13
P2 P2 P1 86.46(4) 1_455 13
P1 P2 P1 7.09(9) 15 13
Cu1 P2 P1 122.83(7) 1_655 7_545
Cu1 P2 P1 115.82(7) . 7_545
Th1 P2 P1 42.75(5) . 7_545
Th1 P2 P1 49.60(6) 1_655 7_545
Th1 P2 P1 90.59(6) 13_545 7_545
Th1 P2 P1 120.34(7) 13 7_545
P2 P2 P1 83.72(9) 13_655 7_545
P2 P2 P1 55.42(8) 13_545 7_545
P2 P2 P1 79.80(9) 13 7_545
P2 P2 P1 60.01(8) 13_645 7_545
P1 P2 P1 125.64(2) 11 7_545
P1 P2 P1 129.84(4) 9_655 7_545
P1 P2 P1 151.08(9) 3_655 7_545
P1 P2 P1 144.82(4) . 7_545
Cu1 P2 P1 63.47(6) 13 7_545
Cu1 P2 P1 33.77(5) 13_545 7_545
P1 P2 P1 122.32(5) 9 7_545
P1 P2 P1 138.87(8) 3 7_545
P1 P2 P1 127.22(3) 11_655 7_545
P1 P2 P1 145.44(4) 1_655 7_545
P2 P2 P1 93.54(4) 1_655 7_545
P2 P2 P1 86.46(4) 1_455 7_545
P1 P2 P1 30.63(9) 15 7_545
P1 P2 P1 29.76(9) 13 7_545
Cu1 P2 P1 115.82(7) 1_655 5_545
Cu1 P2 P1 122.83(7) . 5_545
Th1 P2 P1 49.60(6) . 5_545
Th1 P2 P1 42.75(5) 1_655 5_545
Th1 P2 P1 90.59(6) 13_545 5_545
Th1 P2 P1 120.34(7) 13 5_545
P2 P2 P1 79.80(9) 13_655 5_545
P2 P2 P1 60.01(8) 13_545 5_545
P2 P2 P1 83.72(9) 13 5_545
P2 P2 P1 55.42(8) 13_645 5_545
P1 P2 P1 129.84(4) 11 5_545
P1 P2 P1 125.64(2) 9_655 5_545
P1 P2 P1 144.82(4) 3_655 5_545
P1 P2 P1 151.08(9) . 5_545
Cu1 P2 P1 63.47(6) 13 5_545
Cu1 P2 P1 33.77(5) 13_545 5_545
P1 P2 P1 127.22(3) 9 5_545
P1 P2 P1 145.44(4) 3 5_545
P1 P2 P1 122.32(5) 11_655 5_545
P1 P2 P1 138.87(8) 1_655 5_545
P2 P2 P1 86.46(4) 1_655 5_545
P2 P2 P1 93.54(4) 1_455 5_545
P1 P2 P1 29.76(9) 15 5_545
P1 P2 P1 30.63(9) 13 5_545
P1 P2 P1 7.09(9) 7_545 5_545
Cu1 P2 Cu1 83.86(7) 1_655 9
Cu1 P2 Cu1 35.24(5) . 9
Th1 P2 Cu1 111.47(3) . 9
Th1 P2 Cu1 160.09(5) 1_655 9
Th1 P2 Cu1 75.91(5) 13_545 9
Th1 P2 Cu1 75.91(5) 13 9
P2 P2 Cu1 123.02(7) 13_655 9
P2 P2 Cu1 95.44(6) 13_545 9
P2 P2 Cu1 95.44(6) 13 9
P2 P2 Cu1 123.02(7) 13_645 9
P1 P2 Cu1 28.13(5) 11 9
P1 P2 Cu1 60.28(5) 9_655 9
P1 P2 Cu1 60.28(5) 3_655 9
P1 P2 Cu1 28.13(5) . 9
Cu1 P2 Cu1 127.14(2) 13 9
Cu1 P2 Cu1 127.14(3) 13_545 9
P1 P2 Cu1 28.88(4) 9 9
P1 P2 Cu1 28.88(4) 3 9
P1 P2 Cu1 65.95(5) 11_655 9
P1 P2 Cu1 65.95(5) 1_655 9
P2 P2 Cu1 114.312(16) 1_655 9
P2 P2 Cu1 65.688(16) 1_455 9
P1 P2 Cu1 154.74(4) 15 9
P1 P2 Cu1 148.59(4) 13 9
P1 P2 Cu1 148.59(4) 7_545 9
P1 P2 Cu1 154.74(4) 5_545 9
Cu1 P2 Cu1 35.24(5) 1_655 9_655
Cu1 P2 Cu1 83.86(7) . 9_655
Th1 P2 Cu1 160.09(5) . 9_655
Th1 P2 Cu1 111.47(3) 1_655 9_655
Th1 P2 Cu1 75.91(5) 13_545 9_655
Th1 P2 Cu1 75.91(5) 13 9_655
P2 P2 Cu1 95.44(6) 13_655 9_655
P2 P2 Cu1 123.02(7) 13_545 9_655
P2 P2 Cu1 123.02(7) 13 9_655
P2 P2 Cu1 95.44(6) 13_645 9_655
P1 P2 Cu1 60.28(5) 11 9_655
P1 P2 Cu1 28.13(5) 9_655 9_655
P1 P2 Cu1 28.13(5) 3_655 9_655
P1 P2 Cu1 60.28(5) . 9_655
Cu1 P2 Cu1 127.14(3) 13 9_655
Cu1 P2 Cu1 127.14(3) 13_545 9_655
P1 P2 Cu1 65.95(5) 9 9_655
P1 P2 Cu1 65.95(5) 3 9_655
P1 P2 Cu1 28.88(4) 11_655 9_655
P1 P2 Cu1 28.88(4) 1_655 9_655
P2 P2 Cu1 65.688(16) 1_655 9_655
P2 P2 Cu1 114.312(16) 1_455 9_655
P1 P2 Cu1 148.59(4) 15 9_655
P1 P2 Cu1 154.74(4) 13 9_655
P1 P2 Cu1 154.74(4) 7_545 9_655
P1 P2 Cu1 148.59(4) 5_545 9_655
Cu1 P2 Cu1 48.62(3) 9 9_655
Cu1 P2 Th1 128.31(6) 1_655 13_445
Cu1 P2 Th1 38.892(16) . 13_445
Th1 P2 Th1 63.029(15) . 13_445
Th1 P2 Th1 132.66(5) 1_655 13_445
Th1 P2 Th1 54.189(11) 13_545 13_445
Th1 P2 Th1 120.10(3) 13 13_445
P2 P2 Th1 157.95(5) 13_655 13_445
P2 P2 Th1 35.20(4) 13_545 13_445
P2 P2 Th1 92.301(17) 13 13_445
P2 P2 Th1 93.990(17) 13_645 13_445
P1 P2 Th1 40.88(4) 11 13_445
P1 P2 Th1 90.26(6) 9_655 13_445
P1 P2 Th1 121.32(7) 3_655 13_445
P1 P2 Th1 76.06(6) . 13_445
Cu1 P2 Th1 121.73(3) 13 13_445
Cu1 P2 Th1 71.412(14) 13_545 13_445
P1 P2 Th1 35.80(3) 9 13_445
P1 P2 Th1 70.66(5) 3 13_445
P1 P2 Th1 96.37(6) 11_655 13_445
P1 P2 Th1 126.22(6) 1_655 13_445
P2 P2 Th1 144.189(11) 1_655 13_445
P2 P2 Th1 35.811(11) 1_455 13_445
P1 P2 Th1 110.23(6) 15 13_445
P1 P2 Th1 104.21(5) 13 13_445
P1 P2 Th1 87.47(5) 7_545 13_445
P1 P2 Th1 93.22(5) 5_545 13_445
Cu1 P2 Th1 61.55(2) 9 13_445
Cu1 P2 Th1 101.03(4) 9_655 13_445
Cu1 P2 Th1 38.892(16) 1_655 13_655
Cu1 P2 Th1 128.31(6) . 13_655
Th1 P2 Th1 132.66(5) . 13_655
Th1 P2 Th1 63.029(14) 1_655 13_655
Th1 P2 Th1 120.10(3) 13_545 13_655
Th1 P2 Th1 54.189(11) 13 13_655
P2 P2 Th1 35.20(4) 13_655 13_655
P2 P2 Th1 157.95(5) 13_545 13_655
P2 P2 Th1 93.990(17) 13 13_655
P2 P2 Th1 92.301(18) 13_645 13_655
P1 P2 Th1 121.32(7) 11 13_655
P1 P2 Th1 76.06(6) 9_655 13_655
P1 P2 Th1 40.88(4) 3_655 13_655
P1 P2 Th1 90.26(6) . 13_655
Cu1 P2 Th1 71.411(15) 13 13_655
Cu1 P2 Th1 121.73(3) 13_545 13_655
P1 P2 Th1 126.22(6) 9 13_655
P1 P2 Th1 96.37(6) 3 13_655
P1 P2 Th1 70.66(5) 11_655 13_655
P1 P2 Th1 35.80(3) 1_655 13_655
P2 P2 Th1 35.811(11) 1_655 13_655
P2 P2 Th1 144.189(11) 1_455 13_655
P1 P2 Th1 87.47(5) 15 13_655
P1 P2 Th1 93.22(5) 13 13_655
P1 P2 Th1 110.23(6) 7_545 13_655
P1 P2 Th1 104.21(5) 5_545 13_655
Cu1 P2 Th1 101.03(4) 9 13_655
Cu1 P2 Th1 61.55(2) 9_655 13_655
Th1 P2 Th1 162.01(6) 13_445 13_655
Cu1 P2 Th1 128.31(6) 1_655 13_455
Cu1 P2 Th1 38.892(16) . 13_455
Th1 P2 Th1 63.029(15) . 13_455
Th1 P2 Th1 132.66(5) 1_655 13_455
Th1 P2 Th1 120.10(3) 13_545 13_455
Th1 P2 Th1 54.189(11) 13 13_455
P2 P2 Th1 93.990(17) 13_655 13_455
P2 P2 Th1 92.301(17) 13_545 13_455
P2 P2 Th1 35.20(4) 13 13_455
P2 P2 Th1 157.95(5) 13_645 13_455
P1 P2 Th1 76.06(6) 11 13_455
P1 P2 Th1 121.32(7) 9_655 13_455
P1 P2 Th1 90.26(6) 3_655 13_455
P1 P2 Th1 40.88(4) . 13_455
Cu1 P2 Th1 71.412(14) 13 13_455
Cu1 P2 Th1 121.73(3) 13_545 13_455
P1 P2 Th1 70.66(5) 9 13_455
P1 P2 Th1 35.80(3) 3 13_455
P1 P2 Th1 126.22(6) 11_655 13_455
P1 P2 Th1 96.37(6) 1_655 13_455
P2 P2 Th1 144.189(12) 1_655 13_455
P2 P2 Th1 35.811(11) 1_455 13_455
P1 P2 Th1 93.22(5) 15 13_455
P1 P2 Th1 87.47(5) 13 13_455
P1 P2 Th1 104.21(5) 7_545 13_455
P1 P2 Th1 110.23(6) 5_545 13_455
Cu1 P2 Th1 61.55(2) 9 13_455
Cu1 P2 Th1 101.03(4) 9_655 13_455
Th1 P2 Th1 68.643(18) 13_445 13_455
Th1 P2 Th1 108.38(2) 13_655 13_455
Cu1 P2 Th1 38.892(16) 1_655 13_645
Cu1 P2 Th1 128.31(6) . 13_645
Th1 P2 Th1 132.66(5) . 13_645
Th1 P2 Th1 63.029(14) 1_655 13_645
Th1 P2 Th1 54.189(11) 13_545 13_645
Th1 P2 Th1 120.10(3) 13 13_645
P2 P2 Th1 92.301(18) 13_655 13_645
P2 P2 Th1 93.990(17) 13_545 13_645
P2 P2 Th1 157.95(5) 13 13_645
P2 P2 Th1 35.20(4) 13_645 13_645
P1 P2 Th1 90.26(6) 11 13_645
P1 P2 Th1 40.88(4) 9_655 13_645
P1 P2 Th1 76.06(6) 3_655 13_645
P1 P2 Th1 121.32(7) . 13_645
Cu1 P2 Th1 121.73(3) 13 13_645
Cu1 P2 Th1 71.412(15) 13_545 13_645
P1 P2 Th1 96.37(6) 9 13_645
P1 P2 Th1 126.22(6) 3 13_645
P1 P2 Th1 35.80(3) 11_655 13_645
P1 P2 Th1 70.66(5) 1_655 13_645
P2 P2 Th1 35.811(11) 1_655 13_645
P2 P2 Th1 144.189(12) 1_455 13_645
P1 P2 Th1 104.21(5) 15 13_645
P1 P2 Th1 110.23(6) 13 13_645
P1 P2 Th1 93.22(5) 7_545 13_645
P1 P2 Th1 87.47(5) 5_545 13_645
Cu1 P2 Th1 101.03(4) 9 13_645
Cu1 P2 Th1 61.55(2) 9_655 13_645
Th1 P2 Th1 108.38(2) 13_445 13_645
Th1 P2 Th1 68.643(18) 13_655 13_645
Th1 P2 Th1 162.01(6) 13_455 13_645
Cu1 P2 P1 90.89(6) 1_655 1_545
Cu1 P2 P1 54.96(5) . 1_545
Th1 P2 P1 99.00(3) . 1_545
Th1 P2 P1 129.31(4) 1_655 1_545
Th1 P2 P1 28.27(4) 13_545 1_545
Th1 P2 P1 125.89(7) 13 1_545
P2 P2 P1 163.54(8) 13_655 1_545
P2 P2 P1 55.10(6) 13_545 1_545
P2 P2 P1 125.81(5) 13 1_545
P2 P2 P1 78.56(5) 13_645 1_545
P1 P2 P1 22.38(7) 11 1_545
P1 P2 P1 52.85(8) 9_655 1_545
P1 P2 P1 95.25(6) 3_655 1_545
P1 P2 P1 76.75(5) . 1_545
Cu1 P2 P1 159.27(4) 13 1_545
Cu1 P2 P1 78.17(3) 13_545 1_545
P1 P2 P1 24.99(8) 9 1_545
P1 P2 P1 75.02(4) 3 1_545
P1 P2 P1 58.83(4) 11_655 1_545
P1 P2 P1 97.49(5) 1_655 1_545
P2 P2 P1 110.00(4) 1_655 1_545
P2 P2 P1 70.00(4) 1_455 1_545
P1 P2 P1 138.43(5) 15 1_545
P1 P2 P1 134.90(4) 13 1_545
P1 P2 P1 108.36(6) 7_545 1_545
P1 P2 P1 110.93(7) 5_545 1_545
Cu1 P2 P1 49.98(3) 9 1_545
Cu1 P2 P1 68.81(4) 9_655 1_545
Th1 P2 P1 37.57(3) 13_445 1_545
Th1 P2 P1 128.34(5) 13_655 1_545
Th1 P2 P1 93.77(4) 13_455 1_545
Th1 P2 P1 76.23(4) 13_645 1_545
Cu1 P2 P1 54.96(5) 1_655 3_645
Cu1 P2 P1 90.89(6) . 3_645
Th1 P2 P1 129.31(4) . 3_645
Th1 P2 P1 99.00(3) 1_655 3_645
Th1 P2 P1 28.27(4) 13_545 3_645
Th1 P2 P1 125.89(7) 13 3_645
P2 P2 P1 125.81(5) 13_655 3_645
P2 P2 P1 78.56(5) 13_545 3_645
P2 P2 P1 163.54(8) 13 3_645
P2 P2 P1 55.10(6) 13_645 3_645
P1 P2 P1 52.85(8) 11 3_645
P1 P2 P1 22.38(7) 9_655 3_645
P1 P2 P1 76.75(5) 3_655 3_645
P1 P2 P1 95.25(6) . 3_645
Cu1 P2 P1 159.27(4) 13 3_645
Cu1 P2 P1 78.17(3) 13_545 3_645
P1 P2 P1 58.83(4) 9 3_645
P1 P2 P1 97.49(5) 3 3_645
P1 P2 P1 24.99(8) 11_655 3_645
P1 P2 P1 75.02(4) 1_655 3_645
P2 P2 P1 70.00(4) 1_655 3_645
P2 P2 P1 110.00(4) 1_455 3_645
P1 P2 P1 134.90(4) 15 3_645
P1 P2 P1 138.43(5) 13 3_645
P1 P2 P1 110.93(7) 7_545 3_645
P1 P2 P1 108.36(6) 5_545 3_645
Cu1 P2 P1 68.81(4) 9 3_645
Cu1 P2 P1 49.98(3) 9_655 3_645
Th1 P2 P1 76.23(4) 13_445 3_645
Th1 P2 P1 93.77(4) 13_655 3_645
Th1 P2 P1 128.34(5) 13_455 3_645
Th1 P2 P1 37.57(3) 13_645 3_645
P1 P2 P1 39.99(7) 1_545 3_645
Cu1 P2 P1 54.96(5) 1_655 9_665
Cu1 P2 P1 90.89(6) . 9_665
Th1 P2 P1 129.31(3) . 9_665
Th1 P2 P1 99.00(3) 1_655 9_665
Th1 P2 P1 125.89(7) 13_545 9_665
Th1 P2 P1 28.27(4) 13 9_665
P2 P2 P1 55.10(6) 13_655 9_665
P2 P2 P1 163.54(8) 13_545 9_665
P2 P2 P1 78.56(5) 13 9_665
P2 P2 P1 125.81(5) 13_645 9_665
P1 P2 P1 95.25(6) 11 9_665
P1 P2 P1 76.75(5) 9_655 9_665
P1 P2 P1 22.38(7) 3_655 9_665
P1 P2 P1 52.85(8) . 9_665
Cu1 P2 P1 78.17(3) 13 9_665
Cu1 P2 P1 159.27(4) 13_545 9_665
P1 P2 P1 97.49(5) 9 9_665
P1 P2 P1 58.83(4) 3 9_665
P1 P2 P1 75.02(4) 11_655 9_665
P1 P2 P1 24.99(8) 1_655 9_665
P2 P2 P1 70.00(4) 1_655 9_665
P2 P2 P1 110.00(4) 1_455 9_665
P1 P2 P1 108.36(6) 15 9_665
P1 P2 P1 110.93(7) 13 9_665
P1 P2 P1 138.43(5) 7_545 9_665
P1 P2 P1 134.90(4) 5_545 9_665
Cu1 P2 P1 68.81(4) 9 9_665
Cu1 P2 P1 49.98(3) 9_655 9_665
Th1 P2 P1 128.34(5) 13_445 9_665
Th1 P2 P1 37.57(3) 13_655 9_665
Th1 P2 P1 76.23(4) 13_455 9_665
Th1 P2 P1 93.77(4) 13_645 9_665
P1 P2 P1 113.11(7) 1_545 9_665
P1 P2 P1 99.13(7) 3_645 9_665
Cu1 P2 P1 90.89(6) 1_655 11_565
Cu1 P2 P1 54.96(5) . 11_565
Th1 P2 P1 99.00(3) . 11_565
Th1 P2 P1 129.31(3) 1_655 11_565
Th1 P2 P1 125.89(7) 13_545 11_565
Th1 P2 P1 28.27(4) 13 11_565
P2 P2 P1 78.56(5) 13_655 11_565
P2 P2 P1 125.81(5) 13_545 11_565
P2 P2 P1 55.10(6) 13 11_565
P2 P2 P1 163.54(8) 13_645 11_565
P1 P2 P1 76.75(5) 11 11_565
P1 P2 P1 95.25(6) 9_655 11_565
P1 P2 P1 52.85(8) 3_655 11_565
P1 P2 P1 22.38(7) . 11_565
Cu1 P2 P1 78.17(3) 13 11_565
Cu1 P2 P1 159.27(4) 13_545 11_565
P1 P2 P1 75.02(4) 9 11_565
P1 P2 P1 24.99(8) 3 11_565
P1 P2 P1 97.49(5) 11_655 11_565
P1 P2 P1 58.83(4) 1_655 11_565
P2 P2 P1 110.00(4) 1_655 11_565
P2 P2 P1 70.00(4) 1_455 11_565
P1 P2 P1 110.93(7) 15 11_565
P1 P2 P1 108.36(6) 13 11_565
P1 P2 P1 134.90(4) 7_545 11_565
P1 P2 P1 138.43(5) 5_545 11_565
Cu1 P2 P1 49.98(3) 9 11_565
Cu1 P2 P1 68.81(4) 9_655 11_565
Th1 P2 P1 93.77(4) 13_445 11_565
Th1 P2 P1 76.23(4) 13_655 11_565
Th1 P2 P1 37.57(3) 13_455 11_565
Th1 P2 P1 128.34(5) 13_645 11_565
P1 P2 P1 99.13(7) 1_545 11_565
P1 P2 P1 113.11(7) 3_645 11_565
P1 P2 P1 39.99(7) 9_665 11_565
Cu1 P2 P1 95.76(6) 1_655 3_545
Cu1 P2 P1 50.39(4) . 3_545
Th1 P2 P1 94.67(3) . 3_545
Th1 P2 P1 132.72(3) 1_655 3_545
Th1 P2 P1 32.11(4) 13_545 3_545
Th1 P2 P1 124.32(7) 13 3_545
P2 P2 P1 167.56(9) 13_655 3_545
P2 P2 P1 52.81(6) 13_545 3_545
P2 P2 P1 120.57(5) 13 3_545
P2 P2 P1 82.15(5) 13_645 3_545
P1 P2 P1 20.64(7) 11 3_545
P1 P2 P1 57.70(4) 9_655 3_545
P1 P2 P1 97.73(6) 3_655 3_545
P1 P2 P1 74.52(4) . 3_545
Cu1 P2 P1 154.09(4) 13 3_545
Cu1 P2 P1 78.63(3) 13_545 3_545
P1 P2 P1 21.87(7) 9 3_545
P1 P2 P1 72.24(5) 3 3_545
P1 P2 P1 63.80(7) 11_655 3_545
P1 P2 P1 100.47(6) 1_655 3_545
P2 P2 P1 115.34(3) 1_655 3_545
P2 P2 P1 64.66(3) 1_455 3_545
P1 P2 P1 136.53(4) 15 3_545
P1 P2 P1 132.28(6) 13 3_545
P1 P2 P1 107.27(7) 7_545 3_545
P1 P2 P1 110.47(6) 5_545 3_545
Cu1 P2 P1 48.76(3) 9 3_545
Cu1 P2 P1 72.13(4) 9_655 3_545
Th1 P2 P1 32.57(3) 13_445 3_545
Th1 P2 P1 132.60(5) 13_655 3_545
Th1 P2 P1 89.01(4) 13_455 3_545
Th1 P2 P1 81.46(4) 13_645 3_545
P1 P2 P1 5.34(6) 1_545 3_545
P1 P2 P1 45.34(3) 3_645 3_545
P1 P2 P1 114.29(6) 9_665 3_545
P1 P2 P1 96.82(6) 11_565 3_545
Cu1 P2 P1 50.39(4) 1_655 1_645
Cu1 P2 P1 95.76(6) . 1_645
Th1 P2 P1 132.72(3) . 1_645
Th1 P2 P1 94.67(3) 1_655 1_645
Th1 P2 P1 32.11(4) 13_545 1_645
Th1 P2 P1 124.32(7) 13 1_645
P2 P2 P1 120.57(5) 13_655 1_645
P2 P2 P1 82.15(5) 13_545 1_645
P2 P2 P1 167.56(9) 13 1_645
P2 P2 P1 52.81(6) 13_645 1_645
P1 P2 P1 57.70(4) 11 1_645
P1 P2 P1 20.64(7) 9_655 1_645
P1 P2 P1 74.52(4) 3_655 1_645
P1 P2 P1 97.73(6) . 1_645
Cu1 P2 P1 154.09(4) 13 1_645
Cu1 P2 P1 78.63(3) 13_545 1_645
P1 P2 P1 63.80(7) 9 1_645
P1 P2 P1 100.47(6) 3 1_645
P1 P2 P1 21.87(7) 11_655 1_645
P1 P2 P1 72.24(5) 1_655 1_645
P2 P2 P1 64.66(3) 1_655 1_645
P2 P2 P1 115.34(3) 1_455 1_645
P1 P2 P1 132.28(6) 15 1_645
P1 P2 P1 136.53(4) 13 1_645
P1 P2 P1 110.47(6) 7_545 1_645
P1 P2 P1 107.27(7) 5_545 1_645
Cu1 P2 P1 72.13(4) 9 1_645
Cu1 P2 P1 48.76(3) 9_655 1_645
Th1 P2 P1 81.46(4) 13_445 1_645
Th1 P2 P1 89.01(4) 13_655 1_645
Th1 P2 P1 132.60(5) 13_455 1_645
Th1 P2 P1 32.57(3) 13_645 1_645
P1 P2 P1 45.34(3) 1_545 1_645
P1 P2 P1 5.34(6) 3_645 1_645
P1 P2 P1 96.82(6) 9_665 1_645
P1 P2 P1 114.29(6) 11_565 1_645
P1 P2 P1 50.68(7) 3_545 1_645
Cu1 P2 P1 50.39(4) 1_655 11_665
Cu1 P2 P1 95.76(6) . 11_665
Th1 P2 P1 132.72(3) . 11_665
Th1 P2 P1 94.67(3) 1_655 11_665
Th1 P2 P1 124.32(7) 13_545 11_665
Th1 P2 P1 32.11(4) 13 11_665
P2 P2 P1 52.81(6) 13_655 11_665
P2 P2 P1 167.56(9) 13_545 11_665
P2 P2 P1 82.15(5) 13 11_665
P2 P2 P1 120.57(5) 13_645 11_665
P1 P2 P1 97.73(6) 11 11_665
P1 P2 P1 74.52(4) 9_655 11_665
P1 P2 P1 20.64(7) 3_655 11_665
P1 P2 P1 57.70(4) . 11_665
Cu1 P2 P1 78.63(3) 13 11_665
Cu1 P2 P1 154.09(4) 13_545 11_665
P1 P2 P1 100.47(6) 9 11_665
P1 P2 P1 63.80(7) 3 11_665
P1 P2 P1 72.24(5) 11_655 11_665
P1 P2 P1 21.87(7) 1_655 11_665
P2 P2 P1 64.66(3) 1_655 11_665
P2 P2 P1 115.34(3) 1_455 11_665
P1 P2 P1 107.27(7) 15 11_665
P1 P2 P1 110.47(7) 13 11_665
P1 P2 P1 136.53(4) 7_545 11_665
P1 P2 P1 132.28(6) 5_545 11_665
Cu1 P2 P1 72.13(4) 9 11_665
Cu1 P2 P1 48.76(3) 9_655 11_665
Th1 P2 P1 132.60(5) 13_445 11_665
Th1 P2 P1 32.57(3) 13_655 11_665
Th1 P2 P1 81.46(4) 13_455 11_665
Th1 P2 P1 89.01(4) 13_645 11_665
P1 P2 P1 114.29(6) 1_545 11_665
P1 P2 P1 96.82(6) 3_645 11_665
P1 P2 P1 5.34(6) 9_665 11_665
P1 P2 P1 45.34(3) 11_565 11_665
P1 P2 P1 115.98(6) 3_545 11_665
P1 P2 P1 94.11(7) 1_645 11_665
Cu1 P2 P1 95.76(6) 1_655 9_565
Cu1 P2 P1 50.39(4) . 9_565
Th1 P2 P1 94.67(3) . 9_565
Th1 P2 P1 132.72(3) 1_655 9_565
Th1 P2 P1 124.32(7) 13_545 9_565
Th1 P2 P1 32.11(4) 13 9_565
P2 P2 P1 82.15(5) 13_655 9_565
P2 P2 P1 120.57(5) 13_545 9_565
P2 P2 P1 52.81(6) 13 9_565
P2 P2 P1 167.56(9) 13_645 9_565
P1 P2 P1 74.52(4) 11 9_565
P1 P2 P1 97.73(6) 9_655 9_565
P1 P2 P1 57.70(4) 3_655 9_565
P1 P2 P1 20.64(7) . 9_565
Cu1 P2 P1 78.63(3) 13 9_565
Cu1 P2 P1 154.09(4) 13_545 9_565
P1 P2 P1 72.24(5) 9 9_565
P1 P2 P1 21.87(7) 3 9_565
P1 P2 P1 100.47(6) 11_655 9_565
P1 P2 P1 63.80(7) 1_655 9_565
P2 P2 P1 115.34(3) 1_655 9_565
P2 P2 P1 64.66(3) 1_455 9_565
P1 P2 P1 110.47(6) 15 9_565
P1 P2 P1 107.27(7) 13 9_565
P1 P2 P1 132.28(6) 7_545 9_565
P1 P2 P1 136.53(4) 5_545 9_565
Cu1 P2 P1 48.76(3) 9 9_565
Cu1 P2 P1 72.13(4) 9_655 9_565
Th1 P2 P1 89.01(4) 13_445 9_565
Th1 P2 P1 81.46(4) 13_655 9_565
Th1 P2 P1 32.57(3) 13_455 9_565
Th1 P2 P1 132.60(5) 13_645 9_565
P1 P2 P1 96.82(6) 1_545 9_565
P1 P2 P1 114.29(6) 3_645 9_565
P1 P2 P1 45.34(3) 9_665 9_565
P1 P2 P1 5.34(6) 11_565 9_565
P1 P2 P1 94.11(7) 3_545 9_565
P1 P2 P1 115.98(6) 1_645 9_565
P1 P2 P1 50.68(7) 11_665 9_565

loop_
_geom_bond_atom_site_label_1
_geom_bond_atom_site_label_2
_geom_bond_distance
_geom_bond_site_symmetry_2
Th1 P2 2.8862(19) 1_455
Th1 P2 2.8862(19) .
Th1 P1 2.904(2) 13
Th1 P1 2.904(2) 7_545
Th1 P1 2.904(2) 15_455
Th1 P1 2.904(2) 5_445
Th1 P2 2.9047(9) 13_545
Th1 P2 2.9047(9) 13
Th1 P1 3.249(3) 15
Th1 P1 3.249(3) 5_545
Th1 P1 3.249(3) 7_445
Th1 P1 3.249(3) 13_455
Th1 Cu1 3.2518(15) .
Th1 Cu1 3.4717(6) 13
Th1 Cu1 3.4717(6) 13_445
Th1 Cu1 3.4717(6) 13_455
Th1 Cu1 3.4717(6) 13_545
Th1 Th1 4.0259(10) 1_655
Th1 Th1 4.0259(10) 1_455
Th1 Th1 4.0867(12) 9_556
Th1 Th1 4.4697(8) 13_445
Th1 Th1 4.4697(8) 13_545
Th1 Th1 4.4697(8) 13
Th1 Th1 4.4697(8) 13_455
Th1 P2 4.9644(10) 13_445
Th1 P2 4.9644(10) 13_655
Th1 P2 4.9644(10) 13_455
Th1 P2 4.9644(10) 13_645
Th1 Cu1 5.0424(12) 5
Th1 Cu1 5.0424(12) 5_455
Th1 Cu1 5.0424(12) 5_545
Th1 Cu1 5.0424(12) 5_445
Th1 Cu1 5.1751(12) 1_455
Th1 Cu1 5.1751(12) 1_655
Th1 P1 5.1832(16) 9
Th1 P1 5.1832(16) 11
Th1 P1 5.1832(16) 3
Th1 P1 5.1832(16) .
Th1 P1 5.246(3) 7
Th1 P1 5.246(3) 5_455
Cu1 P2 2.3350(15) .
Cu1 P2 2.3350(15) 1_455
Cu1 P1 2.377(3) 9
Cu1 P1 2.377(3) 11
Cu1 P1 2.377(3) 3
Cu1 P1 2.377(3) .
Cu1 Cu1 3.272(3) 9
Cu1 Th1 3.4717(6) 13
Cu1 Th1 3.4717(6) 13_445
Cu1 Th1 3.4717(6) 13_455
Cu1 Th1 3.4717(6) 13_545
Cu1 P2 3.737(2) 13
Cu1 P2 3.737(2) 13_545
Cu1 Cu1 4.0259(10) 1_655
Cu1 Cu1 4.0259(10) 1_455
Cu1 P1 4.232(3) 3_545
Cu1 P1 4.232(3) 1_545
Cu1 P1 4.232(3) 11_565
Cu1 P1 4.232(3) 9_565
Cu1 P1 4.443(3) 11_455
Cu1 P1 4.443(3) 3_655
Cu1 P1 4.443(3) 1_455
Cu1 P1 4.443(3) 9_655
Cu1 P2 4.889(3) 9
Cu1 P2 4.889(3) 9_655
Cu1 P1 4.897(3) 9_455
Cu1 P1 4.897(3) 1_655
Cu1 P1 4.897(3) 3_455
Cu1 P1 4.897(3) 11_655
Cu1 Cu1 5.0274(19) 13
Cu1 Cu1 5.0274(19) 13_455
Cu1 Cu1 5.0274(19) 13_545
Cu1 Cu1 5.0274(19) 13_445
Cu1 Th1 5.0424(12) 5_444
Cu1 Th1 5.0424(12) 5_544
Cu1 Th1 5.0424(12) 5_454
Cu1 Th1 5.0424(12) 5_554
Cu1 Th1 5.1751(12) 1_655
Cu1 Th1 5.1751(12) 1_455
P1 P1 0.527(6) 3
P1 P1 2.190(7) 11_565
P1 P1 2.252(7) 9_565
P1 Cu1 2.377(3) 9
P1 Th1 2.904(2) 13
P1 Th1 2.904(2) 5_554
P1 Th1 3.249(3) 5_454
P1 Th1 3.249(3) 13_455
P1 P1 3.409(7) 11
P1 P1 3.449(7) 9
P1 P1 3.499(6) 3_655
P1 P2 3.730(3) .
P1 P2 3.730(3) 9_655
P1 P2 4.005(3) 9
P1 P2 4.005(3) 1_455
P1 P1 4.0259(10) 1_455
P1 P1 4.0259(10) 1_655
P1 P1 4.127(6) 9_665
P1 Cu1 4.232(3) 1_565
P1 Cu1 4.232(3) 9_565
P1 P2 4.263(3) 13
P1 P2 4.263(3) 5_454
P1 Cu1 4.443(3) 1_655
P1 Cu1 4.443(3) 9_655
P1 P1 4.553(6) 3_455
P1 P1 4.583(3) 11_465
P1 P1 4.583(3) 11_665
P1 P1 4.885(7) 9_655
P1 Cu1 4.897(3) 9_455
P1 Cu1 4.897(3) 1_455
P1 P1 5.052(7) 9_465
P1 P2 5.116(3) 1_565
P1 P2 5.116(3) 9_665
P1 Th1 5.1833(16) 9
P1 Th1 5.246(3) 5_544
P1 Th1 5.246(3) 13_545
P1 P1 5.275(4) 11_455
P1 P1 5.275(4) 11_655
P2 Cu1 2.3350(15) 1_655
P2 Th1 2.8862(19) 1_655
P2 Th1 2.9047(9) 13_545
P2 Th1 2.9047(9) 13
P2 P2 3.6819(19) 13_655
P2 P2 3.6819(19) 13_545
P2 P2 3.6819(19) 13
P2 P2 3.6819(19) 13_645
P2 P1 3.730(3) 11
P2 P1 3.730(3) 9_655
P2 P1 3.730(3) 3_655
P2 Cu1 3.737(2) 13
P2 Cu1 3.737(2) 13_545
P2 P1 4.005(3) 9
P2 P1 4.005(3) 3
P2 P1 4.005(3) 11_655
P2 P1 4.005(3) 1_655
P2 P2 4.0259(10) 1_655
P2 P2 4.0259(10) 1_455
P2 P1 4.263(3) 15
P2 P1 4.263(3) 13
P2 P1 4.263(3) 7_545
P2 P1 4.263(3) 5_545
P2 Cu1 4.889(3) 9
P2 Cu1 4.889(3) 9_655
P2 Th1 4.9644(10) 13_445
P2 Th1 4.9644(10) 13_655
P2 Th1 4.9644(10) 13_455
P2 Th1 4.9644(10) 13_645
P2 P1 5.116(3) 1_545
P2 P1 5.116(3) 3_645
P2 P1 5.116(3) 9_665
P2 P1 5.116(3) 11_565
P2 P1 5.319(3) 3_545
P2 P1 5.319(3) 1_645
P2 P1 5.319(3) 11_665
P2 P1 5.319(3) 9_565
